data_7123979
loop_
_publ_author_name
'Gong, Yaru'
'Tao, Yanli'
'Xu, Na'
'Sun, Chun-Yi'
'Wang, Xinlong'
'Su, Zhong-Min'

_publ_section_title
;
 Two polyoxovanadate-based metal-organic polyhedra with undiscovered
 &#x201C;Near-miss Johnson Solid&#x201D; geometry&#x2020;
;
_journal_name_full 'Chemical Communications'
_journal_paper_doi 10.1039/C9CC05984A
_journal_year 2019
_chemical_formula_moiety 'C108 H36 Cl4 O168 S4 V40 W4, 2(O4 S), 14(C2 H8 N)'
_chemical_formula_sum 'C156 H228 Cl4 N24 O176 S6 V40 W4'
_chemical_formula_weight 8362.77
_space_group_crystal_system monoclinic
_space_group_IT_number 15
_space_group_name_Hall '-C 2yc'
_space_group_name_H-M_alt 'C 1 2/c 1'
_symmetry_space_group_name_Hall '-C 2yc'
_symmetry_space_group_name_H-M 'C 1 2/c 1'
_atom_sites_solution_hydrogens geom
_audit_creation_date 2019-07-31
_audit_creation_method
;
Olex2 1.2-beta
(compiled 2018.05.29 svn.r3508 for OlexSys, GUI svn.r5506)
;
_audit_update_record
;
2019-07-31 deposited with the CCDC.    2019-08-12 downloaded from the CCDC.
;
_cell_angle_alpha 90
_cell_angle_beta 103.267(4)
_cell_angle_gamma 90
_cell_formula_units_Z 4
_cell_length_a 41.892(5)
_cell_length_b 21.947(2)
_cell_length_c 46.700(5)
_cell_measurement_reflns_used 105495
_cell_measurement_temperature 296(2)
_cell_measurement_theta_max 25.000
_cell_measurement_theta_min 1.953
_cell_volume 41790(8)
_computing_cell_refinement 'APEX2(Bruker, 2005)'
_computing_data_collection 'APEX2(Bruker, 2005)'
_computing_data_reduction 'SAINT(Bruker, 2006)'
_computing_molecular_graphics 'Olex2 (Dolomanov et al., 2009)'
_computing_publication_material 'Olex2 (Dolomanov et al., 2009)'
_computing_structure_refinement 'ShelXL (Sheldrick, 2015)'
_computing_structure_solution 'ShelXT (Sheldrick, 2015)'
_diffrn_ambient_temperature 296.02
_diffrn_detector_area_resol_mean 7.9
_diffrn_detector_type 'Bruker APEX II'
_diffrn_measured_fraction_theta_full 0.985
_diffrn_measured_fraction_theta_max 0.985
_diffrn_measurement_device 'three-circle diffractometer'
_diffrn_measurement_device_type 'Bruker SMART APEX II'
_diffrn_measurement_method '0.5\% \w and 0.5\% \f scans'
_diffrn_radiation_type MoK\a
_diffrn_radiation_wavelength 0.71073
_diffrn_reflns_av_R_equivalents 0.0551
_diffrn_reflns_av_unetI/netI 0.0657
_diffrn_reflns_Laue_measured_fraction_full 0.985
_diffrn_reflns_Laue_measured_fraction_max 0.985
_diffrn_reflns_limit_h_max 49
_diffrn_reflns_limit_h_min -48
_diffrn_reflns_limit_k_max 26
_diffrn_reflns_limit_k_min -25
_diffrn_reflns_limit_l_max 55
_diffrn_reflns_limit_l_min -55
_diffrn_reflns_number 105495
_diffrn_reflns_point_group_measured_fraction_full 0.985
_diffrn_reflns_point_group_measured_fraction_max 0.985
_diffrn_reflns_theta_full 25.136
_diffrn_reflns_theta_max 25.136
_diffrn_reflns_theta_min 2.176
_exptl_absorpt_coefficient_mu 2.072
_exptl_absorpt_correction_T_max 0.86
_exptl_absorpt_correction_T_min 0.84
_exptl_absorpt_correction_type multi-scan
_exptl_absorpt_process_details 'SADABS-2016/2 (Krause et al., 2015) was used for absorption correction.'
_exptl_crystal_colour green
_exptl_crystal_colour_primary yellow
_exptl_crystal_density_diffrn 1.329
_exptl_crystal_density_method 'not measured'
_exptl_crystal_description block
_exptl_crystal_F_000 16480
_exptl_crystal_size_max 0.24
_exptl_crystal_size_mid 0.22
_exptl_crystal_size_min 0.2
_refine_diff_density_max 2.571
_refine_diff_density_min -3.366
_refine_diff_density_rms 0.151
_refine_ls_extinction_method none
_refine_ls_goodness_of_fit_ref 1.018
_refine_ls_hydrogen_treatment constr
_refine_ls_matrix_type full
_refine_ls_number_parameters 1761
_refine_ls_number_reflns 36825
_refine_ls_number_restraints 1638
_refine_ls_restrained_S_all 1.049
_refine_ls_R_factor_all 0.0883
_refine_ls_R_factor_gt 0.0612
_refine_ls_shift/su_max 0.004
_refine_ls_shift/su_mean 0.000
_refine_ls_structure_factor_coef Fsqd
_refine_ls_weighting_details 'w=1/[\s^2^(Fo^2^)+(0.0955P)^2^+473.9878P] where P=(Fo^2^+2Fc^2^)/3'
_refine_ls_weighting_scheme calc
_refine_ls_wR_factor_gt 0.1640
_refine_ls_wR_factor_ref 0.1853
_reflns_Friedel_coverage 0.000
_reflns_number_gt 26809
_reflns_number_total 36825
_reflns_threshold_expression 'I > 2\s(I)'
_cod_data_source_file c9cc05984a2.cif
_cod_data_source_block VMOP_28
_cod_original_cell_volume 41791(8)
_cod_database_code 7123979
_shelx_shelxl_version_number 2017/1
_shelx_space_group_comment
;
The symmetry employed for this shelxl refinement is uniquely defined
by the following loop, which should always be used as a source of
symmetry information in preference to the above space-group names.
They are only intended as comments.
;
_shelx_estimated_absorpt_t_max 0.682
_shelx_estimated_absorpt_t_min 0.636
_olex2_refinement_description
;
1. Fixed Uiso
 At 1.2 times of:
  All C(H) groups, All N(H,H) groups
 At 1.5 times of:
  All C(H,H,H) groups
2. Restrained distances
 N7-C68 = N7-C67 = N6-C66 = N6-C65
 1.5 with sigma of 0.02
3. Rigid bond restraints
 O75, O87
 with sigma for 1-2 distances of 0.02 and sigma for 1-3 distances of 0.01
 S2, S2, O76, O76
 with sigma for 1-2 distances of 0.001 and sigma for 1-3 distances of 0.001
 S2, O80
 with sigma for 1-2 distances of 0.001 and sigma for 1-3 distances of 0.001
 W2, O76
 with sigma for 1-2 distances of 0.001 and sigma for 1-3 distances of 0.001
 V5, O80
 with sigma for 1-2 distances of 0.001 and sigma for 1-3 distances of 0.001
 W2, O1
 with sigma for 1-2 distances of 0.001 and sigma for 1-3 distances of 0.001
 W2, O7
 with sigma for 1-2 distances of 0.001 and sigma for 1-3 distances of 0.001
 V5, O1
 with sigma for 1-2 distances of 0.0001 and sigma for 1-3 distances of 0.0001
4. Uiso/Uaniso restraints and constraints
S2 \\sim O76 \\sim O77 \\sim O80 \\sim O82 \\sim O86: within 2A with sigma of
0.01 and sigma for terminal atoms of 0.02
O1 \\sim O2 \\sim O3 \\sim O4 \\sim O5 \\sim O6 \\sim O7 \\sim O8 \\sim O9
\\sim O10 \\sim O11 \\sim O12 \\sim O13 \\sim O14 \\sim O15 \\sim O16 \\sim O17
\\sim O18 \\sim O19 \\sim O20 \\sim O21 \\sim O22 \\sim O23 \\sim O24 \\sim O25
\\sim O26 \\sim O27 \\sim O28 \\sim O29 \\sim O30 \\sim O31 \\sim O32 \\sim O33
\\sim O34 \\sim O35 \\sim O36 \\sim O37 \\sim O38 \\sim O39 \\sim O40 \\sim O41
\\sim O42 \\sim O43 \\sim O44 \\sim O45 \\sim O46 \\sim O47 \\sim O48 \\sim O49
\\sim O50 \\sim O51 \\sim O52 \\sim O53 \\sim O54 \\sim O55 \\sim O56 \\sim O57
\\sim O58 \\sim O59 \\sim O60 \\sim O61 \\sim O62 \\sim O63 \\sim O64 \\sim O65
\\sim O66 \\sim O67 \\sim O68 \\sim O69 \\sim O70 \\sim O71 \\sim O72 \\sim O73
\\sim O74 \\sim O75 \\sim O76 \\sim O77 \\sim O78 \\sim O79 \\sim O80 \\sim O81
\\sim O82 \\sim O83 \\sim O84 \\sim O85 \\sim O86 \\sim O87 \\sim O88 \\sim O89
\\sim O90 \\sim O91: within 3.8A with sigma of 0.005 and sigma for terminal
atoms of 0.01
C67 \\sim N7 \\sim C68: within 2A with sigma of 0.04 and sigma for terminal
atoms of 0.08
C67 \\sim N7 \\sim C68 \\sim C66 \\sim N6 \\sim C65 \\sim C64 \\sim N5 \\sim
C63: within 2A with sigma of 0.04 and sigma for terminal atoms of 0.08
Uanis(O75) \\sim Ueq: with sigma of 0.005 and sigma for terminal atoms of 0.1
Uanis(S1) \\sim Ueq, Uanis(S2) \\sim Ueq, Uanis(S3) \\sim Ueq: with sigma of
0.002 and sigma for terminal atoms of 0.001
Uanis(O87) \\sim Ueq: with sigma of 0.005 and sigma for terminal atoms of 0.01
Uanis(C64) \\sim Ueq, Uanis(N5) \\sim Ueq, Uanis(C63) \\sim Ueq, Uanis(N6)
\\sim Ueq, Uanis(C65) \\sim Ueq, Uanis(C66) \\sim Ueq, Uanis(C67) \\sim Ueq,
Uanis(N7) \\sim Ueq, Uanis(C68) \\sim Ueq: with sigma of 0.01 and sigma for
terminal atoms of 0.002
5. Others
 Fixed Sof: S1(0.6) S3(0.4) O79(0.5) O81(0.5) O82(0.5) O85(0.5) O86(0.5)
 O87(0.5)
6.a Secondary CH2 refined with riding coordinates:
 N1(H1A,H1B), N2(H2A,H2B), N3(H3A,H3B), N4(H4A,H4B), N5(H5A,H5B), N6(H6A,H6B),
 N7(H7A,H7B)
6.b Aromatic/amide H refined with riding coordinates:
 C5(H5), C6(H6), C8(H8), C11(H11), C13(H13), C15(H15), C16(H16), C17(H17),
 C28(H28), C29(H29), C35(H35), C37(H37), C41(H41), C42(H42), C45(H45), C46(H46),
  C50(H50), C51(H51)
6.c Idealised Me refined as rotating group:
 C55(H55A,H55B,H55C), C56(H56A,H56B,H56C), C57(H57A,H57B,H57C), C58(H58A,H58B,
 H58C), C59(H59A,H59B,H59C), C60(H60A,H60B,H60C), C61(H61A,H61B,H61C), C62(H62A,
 H62B,H62C), C63(H63A,H63B,H63C), C64(H64A,H64B,H64C), C65(H65A,H65B,H65C),
 C66(H66A,H66B,H66C), C67(H67A,H67B,H67C), C68(H68A,H68B,H68C)
;
_olex2_submission_special_instructions 'No special instructions were received'

loop_
_space_group_symop_operation_xyz
'x, y, z'
'-x, y, -z+1/2'
'x+1/2, y+1/2, z'
'-x+1/2, y+1/2, -z+1/2'
'-x, -y, -z'
'x, -y, z-1/2'
'-x+1/2, -y+1/2, -z'
'x+1/2, -y+1/2, z-1/2'

loop_
_atom_site_label
_atom_site_type_symbol
_atom_site_fract_x
_atom_site_fract_y
_atom_site_fract_z
_atom_site_U_iso_or_equiv
_atom_site_adp_type
_atom_site_occupancy
_atom_site_site_symmetry_order
_atom_site_calc_flag
_atom_site_refinement_flags_posn
_atom_site_refinement_flags_adp
_atom_site_refinement_flags_occupancy
W1 W 0.41731(2) 0.39803(2) 0.85629(2) 0.02741(9) Uani 1 1 d . . .
W2 W 0.34076(2) 0.95704(2) 0.75001(2) 0.02774(9) Uani 1 1 d . U .
V1 V 0.45187(3) 0.33426(6) 0.81093(3) 0.0298(3) Uani 1 1 d . . .
V2 V 0.32795(3) 0.84058(6) 0.78548(3) 0.0286(3) Uani 1 1 d . . .
V3 V 0.37176(3) 0.40003(6) 0.79247(3) 0.0282(3) Uani 1 1 d . . .
V4 V 0.49101(3) 0.91658(6) 0.54886(3) 0.0283(3) Uani 1 1 d . . .
V5 V 0.38807(3) 0.95340(6) 0.81321(3) 0.0276(3) Uani 1 1 d . U .
V6 V 0.49317(3) 0.38236(6) 0.88295(3) 0.0300(3) Uani 1 1 d . . .
V7 V 0.34980(3) 0.97557(6) 0.68547(3) 0.0316(3) Uani 1 1 d . . .
V8 V 0.44247(3) 0.49537(6) 0.90590(3) 0.0312(3) Uani 1 1 d . . .
V9 V 0.39362(3) 0.79914(6) 0.50652(3) 0.0304(3) Uani 1 1 d . . .
V10 V 0.40786(3) 1.02254(6) 0.75055(3) 0.0311(3) Uani 1 1 d . . .
V11 V 0.47689(3) 0.77908(6) 0.51332(3) 0.0308(3) Uani 1 1 d . . .
V12 V 0.37114(3) 0.51337(6) 0.84698(3) 0.0304(3) Uani 1 1 d . . .
V13 V 0.28925(3) 0.56059(7) 0.55062(3) 0.0357(3) Uani 1 1 d . . .
V14 V 0.30099(3) 0.85791(6) 0.70736(3) 0.0316(3) Uani 1 1 d . . .
V15 V 0.40810(3) 0.93749(6) 0.54262(3) 0.0319(3) Uani 1 1 d . . .
V16 V 0.43938(3) 0.89261(6) 0.49616(3) 0.0320(3) Uani 1 1 d . . .
V17 V 0.25654(3) 0.58082(7) 0.61148(3) 0.0340(3) Uani 1 1 d . . .
V18 V 0.28395(3) 0.43927(7) 0.63932(3) 0.0349(3) Uani 1 1 d . . .
V19 V 0.32251(3) 0.42380(7) 0.58140(3) 0.0345(3) Uani 1 1 d . . .
V20 V 0.25671(3) 0.46888(7) 0.57829(3) 0.0420(4) Uani 1 1 d . . .
S1 S 0.44248(14) 0.4849(3) 0.80734(12) 0.0702(13) Uani 0.6 1 d . U P
S2 S 0.40206(10) 0.85808(19) 0.76002(8) 0.1005(10) Uani 1 1 d . U .
S3 S 0.4310(2) 0.5101(4) 0.8128(2) 0.076(2) Uani 0.4 1 d . U P
O1 O 0.34788(12) 0.9200(3) 0.79024(11) 0.0347(7) Uani 1 1 d . U .
O2 O 0.31288(13) 0.8809(3) 0.74801(12) 0.0407(9) Uani 1 1 d . U .
O3 O 0.40439(13) 0.4718(3) 0.87635(12) 0.0410(9) Uani 1 1 d . U .
O4 O 0.32143(13) 0.9363(3) 0.70686(12) 0.0408(9) Uani 1 1 d . U .
O5 O 0.37646(13) 0.4349(3) 0.83099(12) 0.0411(8) Uani 1 1 d . U .
O6 O 0.45807(12) 0.3524(3) 0.85245(12) 0.0381(9) Uani 1 1 d . U .
O7 O 0.36528(13) 1.0045(3) 0.72502(12) 0.0387(8) Uani 1 1 d . U .
O8 O 0.38081(13) 0.9955(3) 0.77648(12) 0.0401(9) Uani 1 1 d . U .
O9 O 0.35604(12) 0.4042(3) 0.61884(12) 0.0396(11) Uani 1 1 d . U .
O10 O 0.48645(12) 0.7643(2) 0.95020(11) 0.0357(11) Uani 1 1 d . U .
O11 O 0.40951(13) 0.3594(3) 0.81607(12) 0.0397(9) Uani 1 1 d . U .
O12 O 0.45430(13) 0.4192(3) 0.89114(12) 0.0397(9) Uani 1 1 d . U .
O13 O 0.54134(12) 0.6998(2) 0.97367(12) 0.0364(11) Uani 1 1 d . U .
O14 O 0.28853(12) 0.4717(3) 0.55548(12) 0.0395(10) Uani 1 1 d . U .
O15 O 0.34271(14) 0.9078(3) 0.65580(13) 0.0454(11) Uani 1 1 d . U .
O16 O 0.48457(12) 0.8670(3) 0.51375(11) 0.0330(10) Uani 1 1 d . U .
O17 O 0.39451(14) 0.9827(3) 0.67796(12) 0.0445(10) Uani 1 1 d . U .
O18 O 0.33013(13) 0.4120(3) 0.65595(12) 0.0404(11) Uani 1 1 d . U .
O19 O 0.28553(12) 0.4113(3) 0.59999(12) 0.0403(10) Uani 1 1 d . U .
O20 O 0.43150(14) 0.5839(3) 0.89852(13) 0.0475(10) Uani 1 1 d . U .
O21 O 0.64077(12) 0.4720(3) 0.92941(12) 0.0396(12) Uani 1 1 d . U .
O22 O 0.43344(12) 0.8041(2) 0.49195(10) 0.0326(10) Uani 1 1 d . U .
O23 O 0.27701(13) 0.5921(3) 0.65481(12) 0.0402(11) Uani 1 1 d . U .
O24 O 0.39750(12) 0.8872(3) 0.50726(11) 0.0345(9) Uani 1 1 d . U .
O25 O 0.34608(14) 0.4733(3) 0.77386(13) 0.0458(10) Uani 1 1 d . U .
O26 O 0.25089(12) 0.4928(3) 0.61567(12) 0.0393(9) Uani 1 1 d . U .
O27 O 0.30499(15) 0.7695(3) 0.71823(13) 0.0485(10) Uani 1 1 d . U .
O28 O 0.37694(13) 0.8897(3) 0.56156(12) 0.0380(10) Uani 1 1 d . U .
O29 O 0.59525(12) 0.7139(3) 0.97894(12) 0.0380(12) Uani 1 1 d . U .
O30 O 0.44866(12) 0.9500(3) 0.52952(11) 0.0344(9) Uani 1 1 d . U .
O31 O 0.48480(12) 0.9422(3) 0.58845(11) 0.0350(11) Uani 1 1 d . U .
O32 O 0.66299(12) 0.5577(3) 0.95086(12) 0.0395(12) Uani 1 1 d . U .
O33 O 0.27187(14) 0.5716(3) 0.51702(12) 0.0492(14) Uani 1 1 d . U .
O34 O 0.43104(12) 0.9554(3) 0.58533(11) 0.0360(10) Uani 1 1 d . U .
O35 O 0.38703(14) 0.3819(3) 0.75548(12) 0.0453(10) Uani 1 1 d . U .
O36 O 0.32420(14) 0.3628(3) 0.56371(13) 0.0484(14) Uani 1 1 d . U .
O37 O 0.25392(12) 0.5533(3) 0.57102(12) 0.0386(9) Uani 1 1 d . U .
O38 O 0.36650(13) 0.8014(3) 0.53706(12) 0.0388(11) Uani 1 1 d . U .
O39 O 0.29329(13) 0.4997(3) 0.67294(12) 0.0413(11) Uani 1 1 d . U .
O40 O 0.29901(13) 0.6458(3) 0.56546(12) 0.0395(11) Uani 1 1 d . U .
O41 O 0.37823(13) 1.0004(3) 0.83571(12) 0.0377(12) Uani 1 1 d . U .
O42 O 0.47722(12) 0.8555(3) 0.92794(11) 0.0365(12) Uani 1 1 d . U .
O43 O 0.51568(13) 0.9675(3) 0.54342(12) 0.0388(12) Uani 1 1 d . U .
O44 O 0.34207(13) 0.3527(3) 0.78826(13) 0.0452(13) Uani 1 1 d . U .
O45 O 0.36574(13) 0.7850(3) 0.47780(11) 0.0404(13) Uani 1 1 d . U .
O46 O 0.29767(13) 0.8432(3) 0.80090(13) 0.0454(13) Uani 1 1 d . U .
O47 O 0.50540(14) 0.3290(3) 0.90590(12) 0.0441(13) Uani 1 1 d . U .
O48 O 0.31278(15) 0.8338(3) 0.66953(12) 0.0454(11) Uani 1 1 d . U .
O49 O 0.48981(13) 0.5221(3) 0.91735(13) 0.0453(11) Uani 1 1 d . U .
O50 O 0.36190(15) 0.8030(3) 0.81910(14) 0.0506(11) Uani 1 1 d . U .
O51 O 0.39519(14) 0.8795(3) 0.83993(13) 0.0457(11) Uani 1 1 d . U .
O52 O 0.22083(13) 0.6068(3) 0.61074(14) 0.0485(13) Uani 1 1 d . U .
O53 O 0.27960(13) 0.6583(3) 0.60617(12) 0.0398(11) Uani 1 1 d . U .
O54 O 0.35297(15) 0.5504(3) 0.80626(13) 0.0501(11) Uani 1 1 d . U .
O55 O 0.32983(14) 1.0290(3) 0.66656(13) 0.0485(14) Uani 1 1 d . U .
O56 O 0.56342(13) 0.9730(3) 0.67801(12) 0.0502(15) Uani 1 1 d . U .
O57 O 0.47560(13) 0.3782(3) 0.64354(12) 0.0517(15) Uani 1 1 d . U .
O58 O 0.38779(14) 0.9991(3) 0.53430(13) 0.0456(13) Uani 1 1 d . U .
O59 O 0.49431(13) 0.7538(3) 0.48871(12) 0.0436(13) Uani 1 1 d . U .
O60 O 0.43584(14) 0.9269(3) 0.46476(12) 0.0458(13) Uani 1 1 d . U .
O61 O 0.43519(14) 0.4830(3) 0.93728(13) 0.0478(13) Uani 1 1 d . U .
O62 O 0.26354(13) 0.3902(3) 0.65182(13) 0.0455(13) Uani 1 1 d . U .
O63 O 0.45133(14) 0.2620(3) 0.80879(14) 0.0479(14) Uani 1 1 d . U .
O64 O 0.52142(13) 0.4533(3) 0.90220(14) 0.0460(12) Uani 1 1 d . U .
O65 O 0.33851(14) 0.5113(3) 0.85851(13) 0.0479(13) Uani 1 1 d . U .
O66 O 0.44007(14) 0.3542(3) 0.76759(13) 0.0474(11) Uani 1 1 d . U .
O67 O 0.41007(15) 1.0943(3) 0.75261(14) 0.0501(14) Uani 1 1 d . U .
O68 O 0.54952(13) 1.0026(3) 0.71949(12) 0.0545(15) Uani 1 1 d . U .
O69 O 0.26243(13) 0.8664(3) 0.69625(13) 0.0456(13) Uani 1 1 d . U .
O70 O 0.32086(16) 0.7569(3) 0.76676(14) 0.0544(12) Uani 1 1 d . U .
O71 O 0.50038(14) 0.3495(4) 0.68920(13) 0.0616(17) Uani 1 1 d . U .
O72 O 0.22448(14) 0.4360(3) 0.56000(15) 0.0566(15) Uani 1 1 d . U .
O73 O 0.38845(15) 0.5959(3) 0.86099(14) 0.0542(11) Uani 1 1 d . U .
O74 O 0.43178(15) 1.0075(3) 0.71846(14) 0.0548(12) Uani 1 1 d . U .
O75 O 0.44173(15) 0.4706(3) 0.83504(14) 0.0519(9) Uani 1 1 d . U .
O76 O 0.37800(15) 0.8862(3) 0.74361(14) 0.0546(9) Uani 1 1 d . U .
O77 O 0.42006(18) 0.8134(3) 0.74747(18) 0.0717(17) Uani 1 1 d . U .
O78 O 0.45927(16) 0.5432(3) 0.80419(15) 0.0584(11) Uani 1 1 d . U .
O79 O 0.4101(3) 0.4771(6) 0.7873(3) 0.0441(10) Uani 0.5 1 d . U P
O80 O 0.41327(15) 0.8794(3) 0.78941(15) 0.0564(9) Uani 1 1 d . U .
O81 O 0.4640(3) 0.4356(6) 0.8033(3) 0.0475(11) Uani 0.5 1 d . U P
O82 O 0.3725(3) 0.8072(6) 0.7680(3) 0.0503(10) Uani 0.5 1 d . U P
O83 O 0.39879(12) 0.3437(3) 0.87249(11) 0.0388(12) Uani 1 1 d . U .
O84 O 0.31268(13) 1.0105(3) 0.75372(12) 0.0398(12) Uani 1 1 d . U .
O85 O 0.4133(3) 0.5484(6) 0.8264(3) 0.0486(10) Uani 0.5 1 d . U P
O86 O 0.4236(3) 0.9221(6) 0.7456(3) 0.0525(11) Uani 0.5 1 d . U P
O87 O 0.4504(3) 0.5214(6) 0.8352(3) 0.0486(10) Uani 0.5 1 d . U P
C1 C 0.35525(18) 0.4024(4) 0.64573(17) 0.0326(17) Uani 1 1 d . . .
C2 C 0.38651(17) 0.3906(4) 0.66753(17) 0.0348(18) Uani 1 1 d . . .
C3 C 0.36424(18) 0.8380(4) 0.55733(16) 0.0334(18) Uani 1 1 d . . .
C4 C 0.47229(17) 0.7994(4) 0.93001(16) 0.0309(17) Uani 1 1 d . . .
C5 C 0.3265(2) 0.6319(4) 0.76091(18) 0.044(2) Uani 1 1 d . . .
H5 H 0.333105 0.647691 0.779825 0.052 Uiso 1 1 calc R . .
C6 C 0.57791(17) 0.5134(4) 0.92893(17) 0.0346(18) Uani 1 1 d . . .
H6 H 0.579791 0.475875 0.920164 0.042 Uiso 1 1 calc R . .
C7 C 0.32735(19) 0.8583(4) 0.65198(17) 0.0362(18) Uani 1 1 d . . .
C8 C 0.41565(17) 0.3844(4) 0.65850(17) 0.0354(18) Uani 1 1 d . . .
H8 H 0.416056 0.388614 0.638776 0.042 Uiso 1 1 calc R . .
C9 C 0.3131(2) 0.7380(4) 0.74102(17) 0.045(2) Uani 1 1 d . . .
C10 C 0.4124(2) 0.6160(4) 0.88066(19) 0.041(2) Uani 1 1 d . . .
C11 C 0.44387(18) 0.3658(4) 0.70905(18) 0.041(2) Uani 1 1 d . . .
H11 H 0.463100 0.356593 0.722790 0.050 Uiso 1 1 calc R . .
C12 C 0.56928(19) 0.6844(4) 0.97082(17) 0.0349(18) Uani 1 1 d . . .
C13 C 0.3297(2) 0.7592(4) 0.57348(17) 0.0383(19) Uani 1 1 d . . .
H13 H 0.330886 0.736961 0.556823 0.046 Uiso 1 1 calc R . .
C14 C 0.31225(18) 0.7364(4) 0.59314(17) 0.0343(18) Uani 1 1 d . . .
C15 C 0.31708(18) 0.5463(4) 0.72816(17) 0.0356(18) Uani 1 1 d . . .
H15 H 0.318608 0.504609 0.725136 0.043 Uiso 1 1 calc R . .
C16 C 0.48295(19) 0.9914(4) 0.69168(17) 0.039(2) Uani 1 1 d . . .
H16 H 0.487944 1.001027 0.711609 0.047 Uiso 1 1 calc R . .
C17 C 0.3987(2) 0.7222(4) 0.86085(19) 0.042(2) Uani 1 1 d . . .
H17 H 0.382054 0.706321 0.846013 0.050 Uiso 1 1 calc R . .
C18 C 0.3289(2) 0.5695(4) 0.75611(18) 0.0385(19) Uani 1 1 d . . .
C19 C 0.44672(17) 0.7709(4) 0.90572(16) 0.0313(17) Uani 1 1 d . . .
C20 C 0.45021(19) 0.9858(4) 0.67611(16) 0.0376(19) Uani 1 1 d . . .
C21 C 0.46032(19) 0.9537(4) 0.59929(17) 0.0337(17) Uani 1 1 d . . .
C22 C 0.63948(18) 0.5228(4) 0.94074(18) 0.0356(18) Uani 1 1 d . . .
C23 C 0.34503(19) 0.8147(4) 0.57871(17) 0.0357(18) Uani 1 1 d . . .
C24 C 0.60615(18) 0.5464(4) 0.94197(17) 0.0346(18) Uani 1 1 d . . .
C25 C 0.30310(19) 0.5829(4) 0.70465(17) 0.0344(18) Uani 1 1 d . . .
C26 C 0.3138(2) 0.6712(4) 0.73689(18) 0.0404(19) Uani 1 1 d . . .
C27 C 0.3441(2) 0.5277(4) 0.78125(17) 0.0381(19) Uani 1 1 d . . .
C28 C 0.60294(18) 0.6006(4) 0.95548(17) 0.0372(19) Uani 1 1 d . . .
H28 H 0.621642 0.622522 0.964206 0.045 Uiso 1 1 calc R . .
C29 C 0.42885(18) 0.8081(4) 0.88363(17) 0.0349(18) Uani 1 1 d . . .
H29 H 0.433202 0.849684 0.883760 0.042 Uiso 1 1 calc R . .
C30 C 0.41700(19) 0.6826(4) 0.88202(18) 0.041(2) Uani 1 1 d . . .
C31 C 0.29582(17) 0.6757(4) 0.58794(17) 0.0352(18) Uani 1 1 d . . .
C32 C 0.44451(19) 0.3716(4) 0.67965(18) 0.042(2) Uani 1 1 d . . .
C33 C 0.5432(2) 0.9857(4) 0.69312(18) 0.043(2) Uani 1 1 d . . .
C34 C 0.50760(19) 0.9824(4) 0.67701(17) 0.041(2) Uani 1 1 d . . .
C35 C 0.54433(18) 0.5906(4) 0.94290(18) 0.0377(19) Uani 1 1 d . . .
H35 H 0.523683 0.605617 0.943339 0.045 Uiso 1 1 calc R . .
C36 C 0.54691(18) 0.5368(4) 0.92910(18) 0.0374(19) Uani 1 1 d . . .
C37 C 0.50028(19) 0.9684(4) 0.64790(17) 0.0385(19) Uani 1 1 d . . .
H37 H 0.517206 0.961039 0.638481 0.046 Uiso 1 1 calc R . .
C38 C 0.46730(19) 0.9646(4) 0.63162(17) 0.0362(19) Uani 1 1 d . . .
C39 C 0.29052(18) 0.5562(4) 0.67537(17) 0.0357(18) Uani 1 1 d . . .
C40 C 0.41444(18) 0.3697(4) 0.74950(17) 0.041(2) Uani 1 1 d . . .
C41 C 0.44262(19) 0.9734(4) 0.64620(16) 0.0371(19) Uani 1 1 d . . .
H41 H 0.420816 0.970970 0.635985 0.045 Uiso 1 1 calc R . .
C42 C 0.3112(2) 0.7685(4) 0.61836(18) 0.0401(19) Uani 1 1 d . . .
H42 H 0.299913 0.752951 0.631685 0.048 Uiso 1 1 calc R . .
C43 C 0.38589(19) 0.8250(4) 0.83831(16) 0.0360(18) Uani 1 1 d . . .
C44 C 0.57223(18) 0.6236(4) 0.95642(18) 0.0370(19) Uani 1 1 d . . .
C45 C 0.30179(19) 0.6462(4) 0.70925(17) 0.0367(18) Uani 1 1 d . . .
H45 H 0.292740 0.671543 0.693535 0.044 Uiso 1 1 calc R . .
C46 C 0.3446(2) 0.8475(4) 0.60384(17) 0.041(2) Uani 1 1 d . . .
H46 H 0.355727 0.884466 0.607426 0.049 Uiso 1 1 calc R . .
C47 C 0.4234(2) 0.9936(4) 0.69236(18) 0.043(2) Uani 1 1 d . . .
C48 C 0.3275(2) 0.8248(4) 0.62373(17) 0.0392(19) Uani 1 1 d . . .
C49 C 0.40465(19) 0.7834(4) 0.86151(18) 0.0366(19) Uani 1 1 d . . .
C50 C 0.38606(19) 0.3866(4) 0.69680(17) 0.042(2) Uani 1 1 d . . .
H50 H 0.366510 0.392479 0.702658 0.051 Uiso 1 1 calc R . .
C51 C 0.44124(19) 0.7088(4) 0.90447(17) 0.039(2) Uani 1 1 d . . .
H51 H 0.453850 0.683880 0.918803 0.047 Uiso 1 1 calc R . .
C52 C 0.47628(19) 0.3657(4) 0.66965(18) 0.040(2) Uani 1 1 d . . .
C53 C 0.41534(18) 0.3736(4) 0.71815(17) 0.0387(19) Uani 1 1 d . . .
C54 C 0.51691(18) 0.5010(4) 0.91481(17) 0.0344(18) Uani 1 1 d . . .
Cl1 Cl 0.44539(5) 0.82329(10) 0.55924(4) 0.0429(5) Uani 1 1 d . . .
Cl2 Cl 0.32137(5) 0.53539(11) 0.61464(5) 0.0456(5) Uani 1 1 d . . .
S0AA S 0.13991(5) 0.63862(11) 0.61260(5) 0.0447(5) Uani 1 1 d . . .
O88 O 0.16196(16) 0.6476(3) 0.64158(15) 0.0624(16) Uani 1 1 d . U .
O89 O 0.14380(16) 0.5762(3) 0.60256(16) 0.0639(16) Uani 1 1 d . U .
O90 O 0.10631(16) 0.6469(4) 0.61527(17) 0.0699(18) Uani 1 1 d . U .
O91 O 0.14699(18) 0.6829(4) 0.59188(17) 0.0744(18) Uani 1 1 d . U .
N1 N 0.42063(19) 1.0260(4) 0.90901(16) 0.058(2) Uani 1 1 d . . .
H1A H 0.402948 1.047788 0.900909 0.070 Uiso 1 1 calc R . .
H1B H 0.427203 1.037802 0.927669 0.070 Uiso 1 1 calc R . .
C55 C 0.4111(3) 0.9610(6) 0.9086(3) 0.083(4) Uani 1 1 d . . .
H55A H 0.401588 0.948715 0.888715 0.124 Uiso 1 1 calc GR . .
H55B H 0.395288 0.955460 0.920381 0.124 Uiso 1 1 calc GR . .
H55C H 0.430091 0.936572 0.916377 0.124 Uiso 1 1 calc GR . .
C56 C 0.4468(3) 1.0406(7) 0.8936(2) 0.084(4) Uani 1 1 d . . .
H56A H 0.439626 1.030326 0.873166 0.127 Uiso 1 1 calc GR . .
H56B H 0.466167 1.017537 0.902161 0.127 Uiso 1 1 calc GR . .
H56C H 0.451762 1.083304 0.895532 0.127 Uiso 1 1 calc GR . .
N2 N 0.4167(2) 0.2433(4) 0.93567(16) 0.061(2) Uani 1 1 d . . .
H2A H 0.399547 0.224123 0.924527 0.073 Uiso 1 1 calc R . .
H2B H 0.422149 0.223730 0.952778 0.073 Uiso 1 1 calc R . .
C57 C 0.4443(3) 0.2399(6) 0.9212(2) 0.077(3) Uani 1 1 d . . .
H57A H 0.437818 0.257136 0.901826 0.115 Uiso 1 1 calc GR . .
H57B H 0.450441 0.198122 0.919795 0.115 Uiso 1 1 calc GR . .
H57C H 0.462535 0.262341 0.932511 0.115 Uiso 1 1 calc GR . .
C58 C 0.4069(4) 0.3052(7) 0.9410(3) 0.094(4) Uani 1 1 d . . .
H58A H 0.406835 0.329961 0.924098 0.141 Uiso 1 1 calc GR . .
H58B H 0.422039 0.321733 0.957817 0.141 Uiso 1 1 calc GR . .
H58C H 0.385254 0.304565 0.944743 0.141 Uiso 1 1 calc GR . .
N3 N 0.4665(3) 0.9294(5) 1.0132(2) 0.078(3) Uani 1 1 d . . .
H3A H 0.464233 0.968746 1.016960 0.094 Uiso 1 1 calc R . .
H3B H 0.481580 0.926662 1.002575 0.094 Uiso 1 1 calc R . .
C59 C 0.4792(3) 0.8970(6) 1.0419(3) 0.090(4) Uani 1 1 d . . .
H59A H 0.484666 0.855744 1.038163 0.135 Uiso 1 1 calc GR . .
H59B H 0.462580 0.896982 1.053095 0.135 Uiso 1 1 calc GR . .
H59C H 0.498356 0.917530 1.052850 0.135 Uiso 1 1 calc GR . .
C60 C 0.4354(3) 0.9076(7) 0.9952(3) 0.095(4) Uani 1 1 d . . .
H60A H 0.430239 0.929691 0.976935 0.142 Uiso 1 1 calc GR . .
H60B H 0.418302 0.913783 1.005500 0.142 Uiso 1 1 calc GR . .
H60C H 0.437126 0.864955 0.991205 0.142 Uiso 1 1 calc GR . .
N4 N 0.3099(2) 1.0034(5) 0.8584(2) 0.089(4) Uani 1 1 d . . .
H4A H 0.295339 1.014813 0.868541 0.107 Uiso 1 1 calc R . .
H4B H 0.327336 1.027405 0.864021 0.107 Uiso 1 1 calc R . .
C61 C 0.3201(3) 0.9413(6) 0.8673(3) 0.089(4) Uani 1 1 d . . .
H61A H 0.328287 0.939867 0.888245 0.133 Uiso 1 1 calc GR . .
H61B H 0.337022 0.928771 0.857771 0.133 Uiso 1 1 calc GR . .
H61C H 0.301643 0.914337 0.861742 0.133 Uiso 1 1 calc GR . .
C62 C 0.2960(3) 1.0159(8) 0.8281(3) 0.094(4) Uani 1 1 d . . .
H62A H 0.289655 1.057929 0.825848 0.141 Uiso 1 1 calc GR . .
H62B H 0.277074 0.990550 0.821371 0.141 Uiso 1 1 calc GR . .
H62C H 0.311911 1.007455 0.816770 0.141 Uiso 1 1 calc GR . .
N5 N 0.2023(3) 0.7512(6) 0.6356(3) 0.101(4) Uani 1 1 d . U .
H5A H 0.189198 0.718810 0.632674 0.121 Uiso 1 1 calc R . .
H5B H 0.206428 0.761450 0.618332 0.121 Uiso 1 1 calc R . .
C63 C 0.2332(4) 0.7347(8) 0.6560(4) 0.130(6) Uani 1 1 d . U .
H63A H 0.242377 0.699458 0.648691 0.196 Uiso 1 1 calc GR . .
H63B H 0.229203 0.725905 0.674963 0.196 Uiso 1 1 calc GR . .
H63C H 0.248388 0.768085 0.657621 0.196 Uiso 1 1 calc GR . .
C64 C 0.1846(5) 0.8039(10) 0.6466(5) 0.155(8) Uani 1 1 d . U .
H64A H 0.168068 0.819851 0.630599 0.233 Uiso 1 1 calc GR . .
H64B H 0.200031 0.835383 0.654349 0.233 Uiso 1 1 calc GR . .
H64C H 0.174407 0.789509 0.661785 0.233 Uiso 1 1 calc GR . .
N6 N 0.1570(3) 0.5855(6) 0.5419(3) 0.103(4) Uani 1 1 d D U .
H6A H 0.157247 0.597413 0.560194 0.123 Uiso 1 1 calc R . .
H6B H 0.139406 0.602028 0.530168 0.123 Uiso 1 1 calc R . .
C65 C 0.1866(4) 0.6110(8) 0.5337(4) 0.133(6) Uani 1 1 d D U .
H65A H 0.182049 0.617357 0.512863 0.199 Uiso 1 1 calc GR . .
H65B H 0.204522 0.582921 0.539398 0.199 Uiso 1 1 calc GR . .
H65C H 0.192308 0.649086 0.543685 0.199 Uiso 1 1 calc GR . .
C66 C 0.1531(4) 0.5197(7) 0.5406(4) 0.123(6) Uani 1 1 d D U .
H66A H 0.147723 0.506832 0.520438 0.185 Uiso 1 1 calc GR . .
H66B H 0.135723 0.508215 0.549852 0.185 Uiso 1 1 calc GR . .
H66C H 0.173140 0.500692 0.550692 0.185 Uiso 1 1 calc GR . .
N7 N 0.4699(5) 0.5934(9) 1.0040(4) 0.177(7) Uani 1 1 d D U .
H7A H 0.455291 0.599254 1.014900 0.212 Uiso 1 1 calc R . .
H7B H 0.469700 0.553993 0.999515 0.212 Uiso 1 1 calc R . .
C67 C 0.4600(5) 0.6290(10) 0.9767(4) 0.156(8) Uani 1 1 d D U .
H67A H 0.459654 0.602929 0.960100 0.234 Uiso 1 1 calc GR . .
H67B H 0.475356 0.661487 0.976809 0.234 Uiso 1 1 calc GR . .
H67C H 0.438521 0.645658 0.975325 0.234 Uiso 1 1 calc GR . .
C68 C 0.5027(6) 0.6095(14) 1.0216(7) 0.244(14) Uani 1 1 d D U .
H68A H 0.518797 0.583852 1.016061 0.366 Uiso 1 1 calc GR . .
H68B H 0.503266 0.603798 1.042106 0.366 Uiso 1 1 calc GR . .
H68C H 0.507264 0.651337 1.018119 0.366 Uiso 1 1 calc GR . .

loop_
_atom_site_aniso_label
_atom_site_aniso_U_11
_atom_site_aniso_U_22
_atom_site_aniso_U_33
_atom_site_aniso_U_23
_atom_site_aniso_U_13
_atom_site_aniso_U_12
W1 0.02385(15) 0.03499(18) 0.02202(15) 0.00514(13) 0.00242(11) -0.00313(12)
W2 0.02524(15) 0.03559(18) 0.02299(16) 0.00124(13) 0.00679(11) 0.00726(12)
V1 0.0237(6) 0.0377(7) 0.0257(6) 0.0015(6) 0.0013(5) -0.0014(5)
V2 0.0237(6) 0.0397(8) 0.0217(6) 0.0023(6) 0.0035(5) 0.0020(5)
V3 0.0206(6) 0.0381(7) 0.0239(6) 0.0026(6) 0.0011(5) -0.0015(5)
V4 0.0287(6) 0.0377(7) 0.0188(6) 0.0042(5) 0.0061(5) 0.0004(5)
V5 0.0280(6) 0.0346(7) 0.0211(6) 0.0013(5) 0.0073(5) 0.0012(5)
V6 0.0257(6) 0.0397(8) 0.0222(6) 0.0008(6) 0.0009(5) -0.0003(5)
V7 0.0269(6) 0.0451(8) 0.0230(6) 0.0030(6) 0.0062(5) 0.0030(5)
V8 0.0280(6) 0.0409(8) 0.0222(6) 0.0006(6) 0.0003(5) 0.0017(5)
V9 0.0288(6) 0.0431(8) 0.0180(6) 0.0038(6) 0.0028(5) 0.0050(5)
V10 0.0318(7) 0.0387(8) 0.0240(6) 0.0005(6) 0.0088(5) 0.0014(5)
V11 0.0289(6) 0.0436(8) 0.0184(6) 0.0003(6) 0.0020(5) 0.0033(5)
V12 0.0248(6) 0.0395(8) 0.0244(6) 0.0009(6) 0.0004(5) 0.0006(5)
V13 0.0252(6) 0.0540(9) 0.0243(7) -0.0010(6) -0.0020(5) 0.0023(6)
V14 0.0259(6) 0.0463(8) 0.0223(6) 0.0034(6) 0.0051(5) 0.0013(5)
V15 0.0305(7) 0.0436(8) 0.0214(6) 0.0053(6) 0.0056(5) 0.0053(6)
V16 0.0323(7) 0.0452(8) 0.0179(6) 0.0071(6) 0.0046(5) 0.0016(6)
V17 0.0210(6) 0.0505(9) 0.0281(7) 0.0030(6) 0.0005(5) -0.0002(6)
V18 0.0218(6) 0.0476(8) 0.0328(7) -0.0011(6) 0.0008(5) -0.0037(5)
V19 0.0270(6) 0.0463(8) 0.0267(7) -0.0015(6) -0.0007(5) -0.0020(6)
V20 0.0260(7) 0.0588(10) 0.0355(8) -0.0040(7) -0.0049(6) -0.0046(6)
S1 0.072(2) 0.071(2) 0.067(2) 0.0029(16) 0.0167(16) -0.0052(17)
S2 0.1012(16) 0.1091(17) 0.0779(14) -0.0196(13) -0.0070(12) 0.0536(13)
S3 0.076(3) 0.076(3) 0.076(3) 0.0003(19) 0.0173(19) 0.0001(19)
O1 0.0304(13) 0.0454(17) 0.0267(12) 0.0016(12) 0.0030(12) -0.0011(12)
O2 0.0406(17) 0.0504(18) 0.0322(17) -0.0005(16) 0.0107(15) 0.0045(16)
O3 0.0380(16) 0.0477(17) 0.0333(16) 0.0042(15) -0.0001(14) -0.0044(15)
O4 0.0396(17) 0.0526(18) 0.0325(17) -0.0008(16) 0.0130(15) 0.0055(16)
O5 0.0386(15) 0.0476(16) 0.0339(15) 0.0043(14) 0.0021(14) -0.0045(14)
O6 0.0333(16) 0.0477(18) 0.0312(17) 0.0051(16) 0.0031(15) -0.0055(15)
O7 0.0365(16) 0.0522(17) 0.0307(16) 0.0009(14) 0.0145(13) 0.0024(14)
O8 0.0383(18) 0.049(2) 0.0346(18) -0.0012(17) 0.0125(16) 0.0079(17)
O9 0.029(2) 0.060(3) 0.028(2) 0.001(2) 0.0020(19) 0.002(2)
O10 0.034(2) 0.040(3) 0.027(2) 0.000(2) -0.0037(19) -0.004(2)
O11 0.0346(16) 0.0507(17) 0.0321(16) 0.0050(16) 0.0043(15) -0.0025(15)
O12 0.0350(16) 0.0476(17) 0.0350(16) 0.0028(16) 0.0048(15) -0.0041(15)
O13 0.031(2) 0.042(3) 0.034(2) -0.005(2) 0.002(2) -0.002(2)
O14 0.030(2) 0.056(2) 0.029(2) -0.004(2) -0.0006(17) -0.0005(19)
O15 0.049(2) 0.055(2) 0.036(2) -0.004(2) 0.018(2) -0.003(2)
O16 0.0321(19) 0.047(2) 0.0201(19) 0.0030(18) 0.0056(17) 0.0020(18)
O17 0.0397(19) 0.062(2) 0.0343(19) -0.0057(19) 0.0141(17) 0.0035(18)
O18 0.030(2) 0.060(2) 0.029(2) 0.002(2) 0.0019(18) 0.003(2)
O19 0.0292(18) 0.057(2) 0.0310(18) -0.0015(18) -0.0006(16) -0.0024(17)
O20 0.0437(19) 0.050(2) 0.0413(19) 0.0031(18) -0.0055(17) -0.0041(17)
O21 0.025(2) 0.057(3) 0.035(3) -0.001(3) 0.002(2) 0.000(2)
O22 0.0320(19) 0.046(2) 0.0187(19) 0.0026(18) 0.0040(16) 0.0027(18)
O23 0.034(2) 0.053(2) 0.030(2) 0.001(2) 0.0003(18) -0.0006(19)
O24 0.0343(18) 0.047(2) 0.0219(17) 0.0061(17) 0.0064(15) 0.0021(17)
O25 0.047(2) 0.051(2) 0.0348(19) 0.0044(19) 0.0000(18) 0.0018(18)
O26 0.0263(17) 0.056(2) 0.0335(18) 0.0014(18) 0.0018(16) -0.0024(17)
O27 0.055(2) 0.054(2) 0.035(2) 0.0027(19) 0.0071(18) 0.0058(19)
O28 0.039(2) 0.050(2) 0.027(2) 0.005(2) 0.0093(18) 0.002(2)
O29 0.031(2) 0.045(3) 0.035(3) -0.010(2) 0.000(2) -0.010(2)
O30 0.0336(18) 0.048(2) 0.0212(17) 0.0054(17) 0.0061(15) 0.0039(17)
O31 0.031(2) 0.053(3) 0.022(2) 0.002(2) 0.0086(18) 0.002(2)
O32 0.025(2) 0.058(3) 0.034(3) -0.003(2) 0.003(2) -0.003(2)
O33 0.047(3) 0.067(4) 0.028(3) 0.003(3) -0.005(2) 0.006(3)
O34 0.032(2) 0.054(2) 0.022(2) 0.0007(19) 0.0057(17) 0.0034(19)
O35 0.0388(19) 0.061(2) 0.0336(19) 0.0049(19) 0.0040(17) 0.0001(18)
O36 0.045(3) 0.056(3) 0.042(3) -0.009(3) 0.005(2) -0.002(3)
O37 0.0274(17) 0.057(2) 0.0289(18) -0.0011(18) 0.0001(16) 0.0002(17)
O38 0.040(2) 0.052(3) 0.027(2) 0.003(2) 0.0121(19) 0.002(2)
O39 0.033(2) 0.055(2) 0.033(2) 0.002(2) 0.0002(18) 0.001(2)
O40 0.038(2) 0.054(3) 0.025(2) 0.000(2) 0.0054(19) -0.002(2)
O41 0.037(3) 0.047(3) 0.032(3) -0.006(2) 0.014(2) 0.001(2)
O42 0.036(3) 0.041(3) 0.028(3) 0.001(2) -0.002(2) -0.001(2)
O43 0.039(3) 0.049(3) 0.032(3) 0.008(2) 0.016(2) 0.006(2)
O44 0.032(3) 0.058(3) 0.043(3) 0.004(3) 0.003(2) -0.006(2)
O45 0.035(3) 0.057(3) 0.025(3) 0.003(2) -0.001(2) 0.002(2)
O46 0.041(3) 0.062(3) 0.038(3) 0.002(3) 0.018(2) 0.000(2)
O47 0.043(3) 0.051(3) 0.035(3) 0.007(3) 0.001(2) 0.002(2)
O48 0.055(2) 0.054(2) 0.034(2) -0.002(2) 0.023(2) 0.000(2)
O49 0.034(2) 0.050(2) 0.049(2) -0.009(2) 0.003(2) -0.002(2)
O50 0.049(2) 0.050(2) 0.046(2) 0.0017(19) -0.0037(18) 0.0030(18)
O51 0.042(2) 0.049(2) 0.042(2) 0.004(2) 0.0002(19) 0.0034(19)
O52 0.030(2) 0.066(3) 0.048(3) 0.005(2) 0.004(2) 0.005(2)
O53 0.037(2) 0.054(2) 0.029(2) 0.001(2) 0.0085(18) -0.003(2)
O54 0.056(2) 0.052(2) 0.037(2) 0.0067(19) -0.0027(18) -0.0016(19)
O55 0.049(3) 0.056(3) 0.039(3) 0.007(3) 0.005(2) 0.012(3)
O56 0.027(3) 0.096(4) 0.029(3) -0.018(3) 0.008(2) 0.002(3)
O57 0.031(3) 0.096(4) 0.027(3) 0.015(3) 0.005(2) 0.018(3)
O58 0.046(3) 0.053(3) 0.039(3) 0.007(3) 0.011(2) 0.011(2)
O59 0.041(3) 0.059(3) 0.032(3) -0.006(3) 0.011(2) 0.003(3)
O60 0.046(3) 0.062(3) 0.028(3) 0.012(3) 0.006(2) 0.000(3)
O61 0.046(3) 0.064(3) 0.032(3) 0.002(3) 0.007(2) 0.001(3)
O62 0.033(3) 0.055(3) 0.046(3) -0.002(3) 0.003(2) -0.008(2)
O63 0.045(3) 0.044(3) 0.051(3) -0.003(3) 0.001(3) 0.000(2)
O64 0.036(2) 0.051(3) 0.050(3) -0.011(2) 0.008(2) -0.006(2)
O65 0.038(3) 0.062(3) 0.043(3) 0.001(3) 0.006(2) 0.001(2)
O66 0.039(2) 0.067(2) 0.035(2) 0.008(2) 0.0059(18) 0.006(2)
O67 0.056(3) 0.050(3) 0.044(3) -0.002(3) 0.011(3) -0.004(3)
O68 0.031(3) 0.106(4) 0.027(3) -0.018(3) 0.006(2) -0.004(3)
O69 0.035(3) 0.060(3) 0.039(3) 0.002(3) 0.003(2) 0.002(2)
O70 0.063(2) 0.054(2) 0.040(2) -0.001(2) 0.000(2) 0.006(2)
O71 0.033(3) 0.119(5) 0.033(3) 0.014(3) 0.006(2) 0.027(3)
O72 0.033(3) 0.071(3) 0.056(3) -0.005(3) -0.009(2) -0.007(3)
O73 0.0529(19) 0.052(2) 0.0459(19) 0.0043(18) -0.0122(18) -0.0050(18)
O74 0.046(2) 0.080(3) 0.039(2) -0.011(2) 0.010(2) 0.003(2)
O75 0.0520(16) 0.0569(17) 0.0425(16) 0.0135(15) 0.0020(14) -0.0134(15)
O76 0.0529(16) 0.0615(18) 0.0516(17) -0.0125(15) 0.0163(13) 0.0213(12)
O77 0.065(3) 0.068(3) 0.087(4) -0.005(3) 0.028(3) 0.030(3)
O78 0.058(2) 0.061(2) 0.055(2) 0.013(2) 0.0116(19) -0.011(2)
O79 0.0417(17) 0.0530(18) 0.0353(17) 0.0076(17) 0.0043(16) -0.0041(17)
O80 0.0521(18) 0.0561(18) 0.0628(15) -0.0042(15) 0.0168(15) 0.0210(15)
O81 0.0440(19) 0.057(2) 0.0398(19) 0.0080(18) 0.0059(18) -0.0032(18)
O82 0.0493(18) 0.0550(19) 0.0449(18) -0.0017(18) 0.0075(17) 0.0087(17)
O83 0.035(2) 0.052(3) 0.028(2) 0.004(2) 0.004(2) -0.011(2)
O84 0.033(2) 0.052(3) 0.035(3) 0.005(2) 0.010(2) 0.014(2)
O85 0.0474(17) 0.0537(18) 0.0406(17) 0.0062(17) 0.0019(16) -0.0042(17)
O86 0.049(2) 0.063(2) 0.047(2) -0.0042(19) 0.0130(19) 0.0106(19)
O87 0.0483(17) 0.0534(17) 0.0404(17) 0.0058(16) 0.0026(16) -0.0069(16)
C1 0.029(4) 0.042(5) 0.026(4) -0.002(4) 0.004(3) 0.004(3)
C2 0.025(4) 0.046(5) 0.030(4) -0.005(4) 0.000(3) -0.002(3)
C3 0.029(4) 0.046(5) 0.024(4) 0.007(4) 0.005(3) 0.003(3)
C4 0.029(4) 0.041(5) 0.020(4) 0.002(3) -0.001(3) -0.002(3)
C5 0.056(5) 0.050(5) 0.021(4) -0.002(4) -0.002(4) 0.008(4)
C6 0.028(4) 0.039(5) 0.036(4) -0.004(4) 0.006(3) 0.002(3)
C7 0.041(4) 0.043(5) 0.025(4) 0.000(4) 0.008(3) 0.002(4)
C8 0.026(4) 0.055(5) 0.022(4) -0.005(4) 0.001(3) 0.002(3)
C9 0.056(5) 0.055(6) 0.019(4) 0.005(4) 0.000(4) 0.004(4)
C10 0.037(4) 0.041(5) 0.036(5) 0.003(4) -0.009(4) -0.004(4)
C11 0.021(4) 0.070(6) 0.030(4) 0.010(4) -0.002(3) 0.011(4)
C12 0.035(4) 0.042(5) 0.028(4) -0.003(4) 0.008(3) -0.004(3)
C13 0.050(5) 0.044(5) 0.024(4) -0.001(4) 0.015(4) 0.000(4)
C14 0.033(4) 0.044(5) 0.027(4) 0.001(4) 0.011(3) 0.005(3)
C15 0.035(4) 0.038(5) 0.031(4) 0.005(4) 0.002(3) 0.004(3)
C16 0.036(4) 0.063(6) 0.020(4) -0.009(4) 0.008(3) -0.005(4)
C17 0.040(4) 0.036(5) 0.037(5) 0.005(4) -0.016(4) -0.006(4)
C18 0.044(5) 0.039(5) 0.029(4) 0.003(4) -0.001(3) 0.000(4)
C19 0.029(4) 0.041(5) 0.020(4) 0.000(3) -0.002(3) -0.004(3)
C20 0.034(4) 0.060(6) 0.021(4) -0.005(4) 0.011(3) -0.003(4)
C21 0.036(4) 0.036(5) 0.030(4) -0.003(4) 0.009(3) 0.003(3)
C22 0.026(4) 0.044(5) 0.035(4) 0.004(4) 0.003(3) -0.003(3)
C23 0.039(4) 0.046(5) 0.024(4) 0.006(4) 0.011(3) 0.000(4)
C24 0.026(4) 0.046(5) 0.030(4) -0.001(4) 0.002(3) -0.001(3)
C25 0.038(4) 0.039(5) 0.025(4) 0.003(3) 0.003(3) 0.000(3)
C26 0.050(5) 0.037(5) 0.029(4) -0.003(4) 0.000(4) 0.003(4)
C27 0.048(5) 0.036(5) 0.025(4) -0.003(4) -0.003(3) 0.002(4)
C28 0.030(4) 0.050(5) 0.030(4) -0.006(4) 0.004(3) -0.008(3)
C29 0.031(4) 0.034(4) 0.034(4) 0.002(4) -0.004(3) -0.004(3)
C30 0.038(4) 0.043(5) 0.033(4) 0.005(4) -0.012(3) -0.001(4)
C31 0.025(4) 0.051(5) 0.027(4) 0.006(4) 0.002(3) 0.005(3)
C32 0.028(4) 0.063(6) 0.033(4) 0.009(4) 0.002(3) 0.011(4)
C33 0.039(5) 0.060(6) 0.029(4) -0.006(4) 0.005(4) -0.007(4)
C34 0.030(4) 0.069(6) 0.024(4) -0.006(4) 0.008(3) -0.005(4)
C35 0.025(4) 0.045(5) 0.042(5) -0.008(4) 0.005(3) -0.006(3)
C36 0.029(4) 0.049(5) 0.032(4) -0.007(4) 0.000(3) -0.006(3)
C37 0.032(4) 0.060(6) 0.025(4) 0.001(4) 0.011(3) -0.003(4)
C38 0.033(4) 0.052(5) 0.024(4) -0.003(4) 0.007(3) -0.006(4)
C39 0.026(4) 0.048(5) 0.030(4) 0.003(4) 0.000(3) 0.000(3)
C40 0.028(4) 0.073(6) 0.023(4) 0.005(4) 0.004(3) 0.011(4)
C41 0.032(4) 0.061(6) 0.021(4) 0.003(4) 0.011(3) 0.002(4)
C42 0.042(4) 0.048(5) 0.031(4) 0.001(4) 0.010(4) -0.004(4)
C43 0.039(4) 0.041(5) 0.022(4) -0.001(4) -0.007(3) -0.005(3)
C44 0.029(4) 0.045(5) 0.036(4) -0.010(4) 0.007(3) -0.008(3)
C45 0.039(4) 0.040(5) 0.026(4) 0.001(4) -0.003(3) 0.005(3)
C46 0.050(5) 0.046(5) 0.029(4) 0.000(4) 0.015(4) -0.001(4)
C47 0.038(5) 0.064(6) 0.026(4) -0.006(4) 0.008(3) 0.000(4)
C48 0.047(5) 0.047(5) 0.027(4) 0.000(4) 0.015(4) 0.001(4)
C49 0.034(4) 0.035(5) 0.033(4) 0.004(4) -0.007(3) -0.003(3)
C50 0.026(4) 0.072(6) 0.027(4) 0.010(4) 0.003(3) 0.002(4)
C51 0.040(4) 0.048(5) 0.022(4) 0.012(4) -0.009(3) -0.004(4)
C52 0.030(4) 0.056(6) 0.032(5) 0.000(4) 0.007(3) 0.009(4)
C53 0.028(4) 0.059(6) 0.027(4) 0.002(4) 0.003(3) 0.006(4)
C54 0.033(4) 0.040(5) 0.031(4) -0.003(4) 0.008(3) -0.002(3)
Cl1 0.0462(11) 0.0542(13) 0.0273(10) 0.0052(9) 0.0066(8) 0.0040(9)
Cl2 0.0323(10) 0.0607(14) 0.0410(12) -0.0021(10) 0.0027(8) -0.0020(9)
S0AA 0.0375(11) 0.0561(14) 0.0382(12) 0.0050(11) 0.0037(9) -0.0065(10)
O88 0.051(3) 0.079(4) 0.053(3) 0.007(3) 0.001(3) 0.001(3)
O89 0.052(3) 0.069(4) 0.066(4) -0.004(3) 0.003(3) -0.004(3)
O90 0.049(3) 0.087(4) 0.072(4) -0.001(4) 0.010(3) 0.001(3)
O91 0.068(3) 0.082(4) 0.068(4) 0.023(3) 0.004(3) -0.010(3)
N1 0.056(5) 0.085(7) 0.027(4) -0.017(4) -0.004(3) 0.025(4)
C55 0.085(8) 0.082(9) 0.063(8) -0.026(7) -0.021(6) 0.019(7)
C56 0.079(8) 0.129(12) 0.042(6) 0.002(7) 0.007(6) 0.047(8)
N2 0.070(5) 0.077(6) 0.027(4) 0.005(4) -0.005(4) -0.022(5)
C57 0.072(7) 0.110(10) 0.043(6) 0.007(6) 0.003(5) -0.008(7)
C58 0.125(12) 0.100(11) 0.062(8) 0.017(8) 0.032(8) 0.024(9)
N3 0.101(8) 0.086(7) 0.058(6) -0.032(6) 0.040(6) -0.029(6)
C59 0.086(9) 0.093(10) 0.095(11) -0.010(8) 0.029(8) -0.007(7)
C60 0.073(8) 0.115(12) 0.096(10) -0.030(9) 0.019(7) 0.000(8)
N4 0.070(6) 0.098(8) 0.085(8) -0.055(7) -0.014(5) 0.018(6)
C61 0.070(8) 0.099(11) 0.103(11) -0.017(9) 0.033(7) -0.023(7)
C62 0.053(7) 0.144(14) 0.088(10) -0.002(9) 0.020(7) 0.006(8)
N5 0.085(6) 0.102(7) 0.109(7) 0.003(6) 0.011(6) -0.019(6)
C63 0.130(6) 0.130(6) 0.131(6) -0.001(2) 0.028(2) -0.001(2)
C64 0.155(8) 0.155(8) 0.156(8) 0.000(2) 0.036(3) 0.000(2)
N6 0.108(7) 0.126(8) 0.076(6) 0.022(6) 0.024(5) 0.030(6)
C65 0.132(6) 0.133(7) 0.133(7) 0.001(2) 0.029(2) 0.001(2)
C66 0.123(6) 0.123(6) 0.123(6) 0.000(2) 0.028(2) 0.002(2)
N7 0.190(10) 0.183(10) 0.156(10) 0.037(8) 0.038(8) -0.028(8)
C67 0.156(8) 0.156(8) 0.155(8) 0.001(2) 0.035(3) -0.001(2)
C68 0.244(14) 0.243(14) 0.244(14) 0.001(2) 0.055(4) 0.000(2)

loop_
_atom_type_symbol
_atom_type_description
_atom_type_scat_dispersion_real
_atom_type_scat_dispersion_imag
_atom_type_scat_source
C C 0.0033 0.0016 'International Tables Vol C Tables 4.2.6.8 and 6.1.1.4'
H H 0.0000 0.0000 'International Tables Vol C Tables 4.2.6.8 and 6.1.1.4'
Cl Cl 0.1484 0.1585 'International Tables Vol C Tables 4.2.6.8 and 6.1.1.4'
N N 0.0061 0.0033 'International Tables Vol C Tables 4.2.6.8 and 6.1.1.4'
O O 0.0106 0.0060 'International Tables Vol C Tables 4.2.6.8 and 6.1.1.4'
S S 0.1246 0.1234 'International Tables Vol C Tables 4.2.6.8 and 6.1.1.4'
V V 0.3005 0.5294 'International Tables Vol C Tables 4.2.6.8 and 6.1.1.4'
W W -0.8490 6.8722 'International Tables Vol C Tables 4.2.6.8 and 6.1.1.4'

loop_
_geom_angle_atom_site_label_1
_geom_angle_atom_site_label_2
_geom_angle_atom_site_label_3
_geom_angle
_geom_angle_site_symmetry_1
_geom_angle_site_symmetry_3
V1 W1 V6 68.94(3) . .
V1 W1 V12 128.67(3) . .
V3 W1 V1 69.04(3) . .
V3 W1 V6 135.38(3) . .
V3 W1 V8 135.60(4) . .
V3 W1 V12 68.85(3) . .
V6 W1 V12 132.23(4) . .
V8 W1 V1 131.86(3) . .
V8 W1 V6 69.33(3) . .
V8 W1 V12 69.40(3) . .
O3 W1 V1 152.40(17) . .
O3 W1 V3 105.12(15) . .
O3 W1 V6 105.01(15) . .
O3 W1 V8 35.88(15) . .
O3 W1 V12 36.30(15) . .
O3 W1 O5 70.5(2) . .
O3 W1 O6 139.9(2) . .
O3 W1 O11 140.3(2) . .
O3 W1 O12 71.2(2) . .
O3 W1 O75 80.4(2) . .
O5 W1 V1 104.09(17) . .
O5 W1 V3 35.88(17) . .
O5 W1 V6 156.82(16) . .
O5 W1 V8 104.78(17) . .
O5 W1 V12 35.39(17) . .
O5 W1 O6 140.2(2) . .
O5 W1 O11 71.8(2) . .
O5 W1 O12 140.3(2) . .
O5 W1 O75 82.4(2) . .
O6 W1 V1 36.28(15) . .
O6 W1 V3 105.28(15) . .
O6 W1 V6 35.55(15) . .
O6 W1 V8 104.72(15) . .
O6 W1 V12 152.66(16) . .
O6 W1 O12 71.3(2) . .
O6 W1 O75 80.3(2) . .
O11 W1 V1 35.88(15) . .
O11 W1 V3 36.01(16) . .
O11 W1 V6 104.77(15) . .
O11 W1 V8 157.64(16) . .
O11 W1 V12 104.20(16) . .
O11 W1 O6 70.7(2) . .
O11 W1 O12 140.8(2) . .
O11 W1 O75 83.0(2) . .
O12 W1 V1 104.89(16) . .
O12 W1 V3 160.44(16) . .
O12 W1 V6 36.18(16) . .
O12 W1 V8 35.78(17) . .
O12 W1 V12 104.96(17) . .
O12 W1 O75 81.4(2) . .
O75 W1 V1 72.04(18) . .
O75 W1 V3 79.06(16) . .
O75 W1 V6 74.43(16) . .
O75 W1 V8 74.60(17) . .
O75 W1 V12 72.36(18) . .
O83 W1 V1 108.4(2) . .
O83 W1 V3 101.09(17) . .
O83 W1 V6 105.69(18) . .
O83 W1 V8 105.05(19) . .
O83 W1 V12 107.3(2) . .
O83 W1 O3 99.2(3) . .
O83 W1 O5 97.5(2) . .
O83 W1 O6 100.0(2) . .
O83 W1 O11 97.3(2) . .
O83 W1 O12 98.5(2) . .
O83 W1 O75 179.6(3) . .
V5 W2 V2 68.58(3) . .
V7 W2 V2 132.76(4) . .
V7 W2 V5 135.29(3) . .
V7 W2 V10 69.26(3) . .
V7 W2 V14 69.32(4) . .
V10 W2 V2 128.57(3) . .
V10 W2 V5 68.69(3) . .
V10 W2 V14 131.33(3) . .
V14 W2 V2 69.17(3) . .
V14 W2 V5 134.45(4) . .
O1 W2 V2 35.62(16) . .
O1 W2 V5 35.63(15) . .
O1 W2 V7 157.54(16) . .
O1 W2 V10 103.69(15) . .
O1 W2 V14 104.79(16) . .
O1 W2 O2 70.7(2) . .
O1 W2 O4 140.7(2) . .
O1 W2 O7 140.1(2) . .
O1 W2 O8 70.9(2) . .
O1 W2 O76 83.5(2) . .
O2 W2 V2 36.11(16) . .
O2 W2 V5 104.68(16) . .
O2 W2 V7 104.89(16) . .
O2 W2 V10 151.53(16) . .
O2 W2 V14 35.70(16) . .
O2 W2 O4 71.2(2) . .
O2 W2 O76 80.5(2) . .
O4 W2 V2 105.12(17) . .
O4 W2 V5 159.79(16) . .
O4 W2 V7 36.12(16) . .
O4 W2 V10 105.08(16) . .
O4 W2 V14 36.05(17) . .
O4 W2 O76 81.2(2) . .
O7 W2 V2 153.35(16) . .
O7 W2 V5 105.11(16) . .
O7 W2 V7 35.81(16) . .
O7 W2 V10 36.47(16) . .
O7 W2 V14 104.89(16) . .
O7 W2 O2 139.9(2) . .
O7 W2 O4 71.5(2) . .
O7 W2 O8 71.1(2) . .
O7 W2 O76 79.7(2) . .
O8 W2 V2 103.53(17) . .
O8 W2 V5 35.47(16) . .
O8 W2 V7 105.40(16) . .
O8 W2 V10 36.19(16) . .
O8 W2 V14 156.37(16) . .
O8 W2 O2 139.4(2) . .
O8 W2 O4 141.3(2) . .
O8 W2 O76 82.4(2) . .
O76 W2 V2 73.69(18) . .
O76 W2 V5 78.62(17) . .
O76 W2 V7 74.06(17) . .
O76 W2 V10 71.04(18) . .
O76 W2 V14 73.97(17) . .
O84 W2 V2 107.5(2) . .
O84 W2 V5 102.88(19) . .
O84 W2 V7 104.28(19) . .
O84 W2 V10 108.7(2) . .
O84 W2 V14 105.3(2) . .
O84 W2 O1 98.2(2) . .
O84 W2 O2 99.7(3) . .
O84 W2 O4 97.3(2) . .
O84 W2 O7 99.1(3) . .
O84 W2 O8 98.4(3) . .
O84 W2 O76 178.3(2) . .
O6 V1 W1 38.14(16) . .
O6 V1 O66 154.8(3) . .
O6 V1 O71 93.6(2) . 2_656
O6 V1 O81 88.4(4) . .
O11 V1 W1 37.89(17) . .
O11 V1 O6 74.5(2) . .
O11 V1 O66 92.4(2) . .
O11 V1 O71 152.9(3) . 2_656
O11 V1 O81 89.1(3) . .
O63 V1 W1 118.9(2) . .
O63 V1 O6 105.4(3) . .
O63 V1 O11 107.1(3) . .
O63 V1 O66 99.0(3) . .
O63 V1 O71 99.4(3) . 2_656
O63 V1 O81 160.9(4) . .
O66 V1 W1 122.21(18) . .
O66 V1 O71 88.6(2) . 2_656
O66 V1 O81 69.6(4) . .
O71 V1 W1 122.3(2) 2_656 .
O71 V1 O81 65.9(4) 2_656 .
O81 V1 W1 80.1(3) . .
O1 V2 W2 37.42(15) . .
O1 V2 O2 74.5(2) . .
O1 V2 O50 94.0(2) . .
O1 V2 O70 152.6(3) . .
O1 V2 O82 87.9(4) . .
O2 V2 W2 38.19(18) . .
O2 V2 O50 155.4(3) . .
O2 V2 O70 92.3(3) . .
O2 V2 O82 87.1(4) . .
O46 V2 W2 117.1(2) . .
O46 V2 O1 106.5(3) . .
O46 V2 O2 105.3(3) . .
O46 V2 O50 98.8(3) . .
O46 V2 O70 100.0(3) . .
O46 V2 O82 163.0(4) . .
O50 V2 W2 124.05(19) . .
O50 V2 O82 70.5(4) . .
O70 V2 W2 122.19(19) . .
O70 V2 O50 88.4(3) . .
O70 V2 O82 67.2(4) . .
O82 V2 W2 79.8(3) . .
O5 V3 W1 37.85(17) . .
O5 V3 O11 75.8(2) . .
O5 V3 O25 90.9(2) . .
O5 V3 O35 153.7(2) . .
O5 V3 O79 83.4(3) . .
O11 V3 W1 38.03(17) . .
O11 V3 O25 154.4(3) . .
O11 V3 O35 91.1(2) . .
O11 V3 O79 84.4(3) . .
O25 V3 W1 124.49(18) . .
O25 V3 O79 72.3(3) . .
O35 V3 W1 124.48(16) . .
O35 V3 O25 91.8(2) . .
O35 V3 O79 72.5(3) . .
O44 V3 W1 113.1(2) . .
O44 V3 O5 106.5(3) . .
O44 V3 O11 106.5(3) . .
O44 V3 O25 98.2(3) . .
O44 V3 O35 99.1(3) . .
O44 V3 O79 166.7(3) . .
O79 V3 W1 80.2(3) . .
O16 V4 V16 41.75(15) . .
O16 V4 O30 83.3(2) . .
O16 V4 O31 156.5(2) . .
O16 V4 O42 91.6(2) . 2_656
O30 V4 V16 41.94(16) . .
O30 V4 O31 91.4(2) . .
O30 V4 O42 156.9(2) . 2_656
O31 V4 V16 126.75(15) . .
O31 V4 O42 84.3(2) . 2_656
O42 V4 V16 126.92(16) 2_656 .
O43 V4 V16 112.1(2) . .
O43 V4 O16 103.3(3) . .
O43 V4 O30 102.7(3) . .
O43 V4 O31 100.2(3) . .
O43 V4 O42 100.4(3) . 2_656
O1 V5 W2 37.45(16) . .
O1 V5 O51 91.4(2) . .
O1 V5 O56 154.7(2) . 2_656
O1 V5 O80 84.5(2) . .
O8 V5 W2 37.97(17) . .
O8 V5 O1 75.2(2) . .
O8 V5 O51 155.6(3) . .
O8 V5 O56 91.4(2) . 2_656
O8 V5 O80 84.6(2) . .
O41 V5 W2 113.5(2) . .
O41 V5 O1 106.8(3) . .
O41 V5 O8 105.5(3) . .
O41 V5 O51 97.8(3) . .
O41 V5 O56 97.4(3) . 2_656
O41 V5 O80 166.3(3) . .
O51 V5 W2 124.65(18) . .
O51 V5 O80 73.7(2) . .
O56 V5 W2 124.73(16) 2_656 .
O56 V5 O51 92.6(2) 2_656 .
O56 V5 O80 72.8(3) 2_656 .
O80 V5 W2 80.17(17) . .
O6 V6 W1 37.92(17) . .
O6 V6 O12 75.7(2) . .
O6 V6 O57 91.4(2) . 2_656
O6 V6 O64 149.4(3) . .
O12 V6 W1 38.24(16) . .
O12 V6 O57 147.4(3) . 2_656
O12 V6 O64 91.3(2) . .
O47 V6 W1 119.1(2) . .
O47 V6 O6 108.8(3) . .
O47 V6 O12 109.3(3) . .
O47 V6 O57 103.2(3) . 2_656
O47 V6 O64 101.5(3) . .
O57 V6 W1 120.27(17) 2_656 .
O57 V6 O64 84.9(3) 2_656 .
O64 V6 W1 121.47(18) . .
O4 V7 W2 38.78(17) . .
O4 V7 O15 90.9(2) . .
O4 V7 O17 147.8(3) . .
O7 V7 W2 37.84(17) . .
O7 V7 O4 76.2(2) . .
O7 V7 O15 150.8(3) . .
O7 V7 O17 91.1(2) . .
O15 V7 W2 122.24(18) . .
O17 V7 W2 120.25(17) . .
O17 V7 O15 86.1(2) . .
O55 V7 W2 117.7(2) . .
O55 V7 O4 108.1(3) . .
O55 V7 O7 108.0(3) . .
O55 V7 O15 100.9(3) . .
O55 V7 O17 104.0(3) . .
O3 V8 W1 37.65(18) . .
O3 V8 O20 91.0(2) . .
O3 V8 O49 150.4(3) . .
O12 V8 W1 38.21(16) . .
O12 V8 O3 75.4(2) . .
O12 V8 O20 148.2(3) . .
O12 V8 O49 91.7(2) . .
O20 V8 W1 120.36(17) . .
O20 V8 O49 86.3(2) . .
O49 V8 W1 122.32(18) . .
O61 V8 W1 117.4(2) . .
O61 V8 O3 108.2(3) . .
O61 V8 O12 107.7(3) . .
O61 V8 O20 103.8(3) . .
O61 V8 O49 101.0(3) . .
O22 V9 V16 41.79(17) . .
O22 V9 O29 91.1(2) . 2_656
O22 V9 O38 156.0(2) . .
O24 V9 V16 41.23(15) . .
O24 V9 O22 82.8(2) . .
O24 V9 O29 155.6(2) . 2_656
O24 V9 O38 91.3(2) . .
O29 V9 V16 126.83(16) 2_656 .
O29 V9 O38 84.7(2) 2_656 .
O38 V9 V16 126.66(18) . .
O45 V9 V16 112.3(2) . .
O45 V9 O22 103.8(3) . .
O45 V9 O24 104.6(3) . .
O45 V9 O29 99.9(3) . 2_656
O45 V9 O38 100.2(3) . .
O7 V10 W2 37.97(16) . .
O7 V10 O68 155.3(3) . 2_656
O7 V10 O74 93.1(2) . .
O7 V10 O86 89.2(4) . .
O8 V10 W2 38.26(17) . .
O8 V10 O7 74.6(2) . .
O8 V10 O68 92.9(2) . 2_656
O8 V10 O74 151.7(3) . .
O8 V10 O86 89.5(4) . .
O67 V10 W2 119.7(2) . .
O67 V10 O7 105.8(3) . .
O67 V10 O8 107.6(3) . .
O67 V10 O68 98.1(3) . 2_656
O67 V10 O74 100.2(3) . .
O67 V10 O86 159.5(4) . .
O68 V10 W2 122.98(19) 2_656 .
O68 V10 O86 69.1(4) 2_656 .
O74 V10 W2 121.0(2) . .
O74 V10 O68 88.2(2) . 2_656
O74 V10 O86 64.5(4) . .
O86 V10 W2 80.7(3) . .
O10 V11 V16 127.71(16) 2_656 .
O10 V11 O13 83.0(2) 2_656 2_656
O13 V11 V16 125.81(15) 2_656 .
O16 V11 V16 41.16(15) . .
O16 V11 O10 93.3(2) . 2_656
O16 V11 O13 155.1(2) . 2_656
O22 V11 V16 41.03(17) . .
O22 V11 O10 155.5(2) . 2_656
O22 V11 O13 91.3(2) . 2_656
O22 V11 O16 81.9(2) . .
O59 V11 V16 113.6(2) . .
O59 V11 O10 99.5(3) . 2_656
O59 V11 O13 100.5(3) . 2_656
O59 V11 O16 104.4(3) . .
O59 V11 O22 104.9(3) . .
O3 V12 W1 37.68(18) . .
O3 V12 O54 153.5(3) . .
O3 V12 O73 92.7(2) . .
O3 V12 O85 87.6(3) . .
O5 V12 W1 37.59(16) . .
O5 V12 O3 74.0(2) . .
O5 V12 O54 92.7(3) . .
O5 V12 O73 151.2(3) . .
O5 V12 O85 88.2(4) . .
O54 V12 W1 122.15(19) . .
O54 V12 O85 68.9(3) . .
O65 V12 W1 118.7(2) . .
O65 V12 O3 106.4(3) . .
O65 V12 O5 107.1(3) . .
O65 V12 O54 99.3(3) . .
O65 V12 O73 101.1(3) . .
O65 V12 O85 161.5(4) . .
O73 V12 W1 121.04(18) . .
O73 V12 O54 88.5(3) . .
O73 V12 O85 65.4(4) . .
O85 V12 W1 79.8(3) . .
O14 V13 V20 40.29(16) . .
O14 V13 O32 90.8(2) . 2_656
O14 V13 O40 153.4(2) . .
O32 V13 V20 124.38(18) 2_656 .
O33 V13 V20 113.0(2) . .
O33 V13 O14 104.4(3) . .
O33 V13 O32 101.8(3) . 2_656
O33 V13 O37 105.6(3) . .
O33 V13 O40 102.2(3) . .
O37 V13 V20 40.02(18) . .
O37 V13 O14 80.1(2) . .
O37 V13 O32 152.5(2) . 2_656
O37 V13 O40 91.4(2) . .
O40 V13 V20 125.02(17) . .
O40 V13 O32 85.2(2) . 2_656
O2 V14 W2 38.13(18) . .
O2 V14 O4 76.2(2) . .
O2 V14 O27 91.0(3) . .
O2 V14 O48 151.5(2) . .
O4 V14 W2 38.65(17) . .
O4 V14 O27 149.1(2) . .
O4 V14 O48 91.5(2) . .
O27 V14 W2 120.45(18) . .
O27 V14 O48 86.8(3) . .
O48 V14 W2 122.39(18) . .
O69 V14 W2 118.4(2) . .
O69 V14 O2 107.8(3) . .
O69 V14 O4 108.2(3) . .
O69 V14 O27 102.4(3) . .
O69 V14 O48 100.4(3) . .
O24 V15 V16 40.68(15) . .
O24 V15 O28 91.8(2) . .
O24 V15 O30 81.9(2) . .
O24 V15 O34 154.1(2) . .
O28 V15 V16 125.93(17) . .
O28 V15 O34 83.1(2) . .
O30 V15 V16 41.48(16) . .
O30 V15 O28 154.4(2) . .
O30 V15 O34 91.8(2) . .
O34 V15 V16 126.39(15) . .
O58 V15 V16 113.9(2) . .
O58 V15 O24 105.6(3) . .
O58 V15 O28 100.6(3) . .
O58 V15 O30 105.0(3) . .
O58 V15 O34 100.3(3) . .
V4 V16 V11 71.30(5) . .
V4 V16 V15 71.87(5) . .
V4 V16 Cl1 55.77(5) . .
V9 V16 V4 111.91(5) . .
V9 V16 V11 72.04(5) . .
V9 V16 V15 72.16(5) . .
V9 V16 Cl1 56.14(5) . .
V11 V16 Cl1 55.82(5) . .
V15 V16 V11 112.35(5) . .
V15 V16 Cl1 56.54(5) . .
O16 V16 V4 40.97(15) . .
O16 V16 V9 109.60(17) . .
O16 V16 V11 40.91(17) . .
O16 V16 V15 109.64(15) . .
O16 V16 O30 81.7(2) . .
O16 V16 Cl1 67.85(15) . .
O22 V16 V4 108.33(15) . .
O22 V16 V9 41.32(15) . .
O22 V16 V11 40.57(14) . .
O22 V16 V15 109.68(16) . .
O22 V16 O16 81.2(2) . .
O22 V16 O30 135.1(2) . .
O22 V16 Cl1 67.17(15) . .
O24 V16 V4 108.96(16) . .
O24 V16 V9 41.08(17) . .
O24 V16 V11 109.39(17) . .
O24 V16 V15 40.88(16) . .
O24 V16 O16 135.5(2) . .
O24 V16 O22 82.2(2) . .
O24 V16 O30 81.7(2) . .
O24 V16 Cl1 67.62(16) . .
O30 V16 V4 41.15(15) . .
O30 V16 V9 109.59(16) . .
O30 V16 V11 109.14(16) . .
O30 V16 V15 41.03(15) . .
O30 V16 Cl1 67.97(16) . .
O60 V16 V4 124.9(2) . .
O60 V16 V9 123.1(2) . .
O60 V16 V11 124.6(2) . .
O60 V16 V15 123.1(2) . .
O60 V16 O16 112.9(3) . .
O60 V16 O22 112.6(3) . .
O60 V16 O24 111.6(3) . .
O60 V16 O30 112.2(3) . .
O60 V16 Cl1 179.2(2) . .
O23 V17 V20 125.76(18) . .
O26 V17 V20 40.16(17) . .
O26 V17 O23 93.1(2) . .
O26 V17 O37 79.1(2) . .
O26 V17 O53 157.4(2) . .
O37 V17 V20 39.89(18) . .
O37 V17 O23 156.6(2) . .
O37 V17 O53 93.7(2) . .
O52 V17 V20 114.1(2) . .
O52 V17 O23 99.1(3) . .
O52 V17 O26 102.8(3) . .
O52 V17 O37 104.2(3) . .
O52 V17 O53 99.8(3) . .
O53 V17 V20 126.35(17) . .
O53 V17 O23 85.1(2) . .
O18 V18 V20 125.24(17) . .
O18 V18 O39 84.1(2) . .
O19 V18 V20 40.02(17) . .
O19 V18 O18 91.9(2) . .
O19 V18 O26 80.2(2) . .
O19 V18 O39 153.4(3) . .
O26 V18 V20 40.47(17) . .
O26 V18 O18 153.5(2) . .
O26 V18 O39 91.7(2) . .
O39 V18 V20 125.47(18) . .
O62 V18 V20 113.3(2) . .
O62 V18 O18 102.2(3) . .
O62 V18 O19 105.9(3) . .
O62 V18 O26 104.3(3) . .
O62 V18 O39 100.7(3) . .
O9 V19 V20 125.41(17) . .
O9 V19 O21 84.8(2) . 2_656
O14 V19 V20 40.13(17) . .
O14 V19 O9 156.1(2) . .
O14 V19 O19 79.2(2) . .
O14 V19 O21 93.0(2) . 2_656
O19 V19 V20 39.83(17) . .
O19 V19 O9 92.9(2) . .
O19 V19 O21 155.0(3) . 2_656
O21 V19 V20 125.25(18) 2_656 .
O36 V19 V20 114.7(2) . .
O36 V19 O9 99.6(3) . .
O36 V19 O14 104.2(3) . .
O36 V19 O19 104.3(3) . .
O36 V19 O21 100.6(3) . 2_656
V13 V20 V17 73.11(5) . .
V13 V20 V19 73.76(5) . .
V13 V20 Cl2 59.46(6) . .
V17 V20 Cl2 55.72(5) . .
V18 V20 V13 118.46(6) . .
V18 V20 V17 73.31(5) . .
V18 V20 V19 73.64(5) . .
V18 V20 Cl2 59.00(5) . .
V19 V20 V17 112.35(6) . .
V19 V20 Cl2 56.63(5) . .
O14 V20 V13 42.28(18) . .
O14 V20 V17 111.19(19) . .
O14 V20 V18 113.17(17) . .
O14 V20 V19 41.74(17) . .
O14 V20 O26 140.2(2) . .
O14 V20 Cl2 70.31(17) . .
O19 V20 V13 113.52(18) . .
O19 V20 V17 111.20(18) . .
O19 V20 V18 41.97(18) . .
O19 V20 V19 42.01(17) . .
O19 V20 O14 82.9(2) . .
O19 V20 O26 83.8(2) . .
O19 V20 O37 140.0(2) . .
O19 V20 Cl2 70.09(18) . .
O26 V20 V13 113.09(19) . .
O26 V20 V17 41.94(18) . .
O26 V20 V18 42.09(17) . .
O26 V20 V19 111.76(16) . .
O26 V20 Cl2 69.90(16) . .
O37 V20 V13 41.55(17) . .
O37 V20 V17 41.96(17) . .
O37 V20 V18 113.16(17) . .
O37 V20 V19 111.33(17) . .
O37 V20 O14 83.6(3) . .
O37 V20 O26 82.9(3) . .
O37 V20 Cl2 69.92(16) . .
O72 V20 V13 120.2(3) . .
O72 V20 V17 124.3(3) . .
O72 V20 V18 121.3(3) . .
O72 V20 V19 123.4(3) . .
O72 V20 O14 109.5(3) . .
O72 V20 O19 110.1(3) . .
O72 V20 O26 110.3(3) . .
O72 V20 O37 109.8(3) . .
O72 V20 Cl2 179.7(3) . .
S3 S1 O75 73.2(9) . .
S3 S1 O78 76.7(9) . .
S3 S1 O79 75.6(10) . .
S3 S1 O81 169.1(11) . .
S3 S1 O85 5.9(8) . .
S3 S1 O87 52.6(9) . .
O75 S1 O78 114.5(6) . .
O75 S1 O79 111.4(6) . .
O75 S1 O81 96.0(7) . .
O75 S1 O85 67.3(5) . .
O75 S1 O87 48.4(5) . .
O78 S1 O85 79.2(5) . .
O78 S1 O87 67.0(6) . .
O79 S1 O78 115.2(7) . .
O79 S1 O85 79.1(6) . .
O79 S1 O87 127.0(8) . .
O81 S1 O78 108.0(7) . .
O81 S1 O79 110.0(8) . .
O81 S1 O85 163.2(7) . .
O81 S1 O87 119.5(8) . .
O87 S1 O85 48.4(6) . .
O76 S2 O77 120.0(5) . .
O76 S2 O80 117.4(4) . .
O76 S2 O82 86.4(6) . .
O76 S2 O86 78.5(5) . .
O77 S2 O82 96.5(6) . .
O77 S2 O86 91.4(6) . .
O80 S2 O77 121.9(5) . .
O80 S2 O82 95.4(6) . .
O80 S2 O86 91.2(5) . .
O82 S2 O86 164.9(6) . .
S1 S3 O75 71.6(9) . .
S1 S3 O78 71.9(9) . .
S1 S3 O79 72.5(10) . .
S1 S3 O85 170.6(13) . .
S1 S3 O87 94.7(12) . .
O75 S3 O78 111.6(7) . .
O75 S3 O79 109.4(8) . .
O75 S3 O85 99.0(9) . .
O79 S3 O78 111.8(8) . .
O85 S3 O78 111.7(9) . .
O85 S3 O79 112.7(9) . .
O87 S3 O75 54.4(7) . .
O87 S3 O78 73.6(8) . .
O87 S3 O79 162.7(12) . .
O87 S3 O85 78.4(10) . .
V2 O1 W2 107.0(2) . .
V5 O1 W2 106.9(3) . .
V5 O1 V2 135.4(3) . .
V2 O2 W2 105.7(3) . .
V14 O2 W2 106.2(3) . .
V14 O2 V2 137.1(3) . .
V8 O3 W1 106.5(3) . .
V8 O3 V12 136.2(3) . .
V12 O3 W1 106.0(3) . .
V7 O4 W2 105.1(3) . .
V7 O4 V14 137.4(3) . .
V14 O4 W2 105.3(3) . .
V3 O5 W1 106.3(3) . .
V12 O5 W1 107.0(3) . .
V12 O5 V3 136.7(3) . .
V1 O6 W1 105.6(2) . .
V6 O6 W1 106.5(3) . .
V6 O6 V1 136.0(3) . .
V7 O7 W2 106.3(3) . .
V7 O7 V10 135.8(3) . .
V10 O7 W2 105.6(3) . .
V5 O8 W2 106.6(3) . .
V5 O8 V10 135.7(3) . .
V10 O8 W2 105.6(3) . .
C1 O9 V19 134.0(5) . .
C4 O10 V11 131.6(5) . 2_656
V1 O11 W1 106.2(2) . .
V1 O11 V3 136.1(3) . .
V3 O11 W1 106.0(3) . .
V6 O12 W1 105.6(3) . .
V8 O12 W1 106.0(3) . .
V8 O12 V6 137.3(3) . .
C12 O13 V11 133.0(5) . 2_656
V19 O14 V13 125.3(3) . .
V20 O14 V13 97.4(3) . .
V20 O14 V19 98.1(3) . .
C7 O15 V7 136.9(5) . .
V4 O16 V11 123.7(3) . .
V4 O16 V16 97.3(2) . .
V11 O16 V16 97.9(2) . .
C47 O17 V7 138.2(5) . .
C1 O18 V18 135.6(5) . .
V18 O19 V19 125.0(3) . .
V20 O19 V18 98.0(3) . .
V20 O19 V19 98.2(3) . .
C10 O20 V8 139.0(6) . .
C22 O21 V19 133.3(5) . 2_656
V9 O22 V16 96.9(2) . .
V11 O22 V9 125.6(3) . .
V11 O22 V16 98.4(2) . .
C39 O23 V17 133.9(6) . .
V9 O24 V15 125.5(3) . .
V9 O24 V16 97.7(2) . .
V16 O24 V15 98.4(2) . .
C27 O25 V3 134.8(5) . .
V18 O26 V17 124.3(3) . .
V20 O26 V17 97.9(3) . .
V20 O26 V18 97.4(3) . .
C9 O27 V14 138.0(6) . .
C3 O28 V15 133.9(5) . .
C12 O29 V9 134.8(5) . 2_656
V4 O30 V15 124.7(3) . .
V4 O30 V16 96.9(2) . .
V15 O30 V16 97.5(2) . .
C21 O31 V4 135.3(5) . .
C22 O32 V13 135.0(6) . 2_656
C21 O34 V15 133.5(5) . .
C40 O35 V3 135.3(5) . .
V13 O37 V17 124.5(3) . .
V20 O37 V13 98.4(3) . .
V20 O37 V17 98.2(3) . .
C3 O38 V9 134.2(5) . .
C39 O39 V18 135.5(5) . .
C31 O40 V13 135.7(5) . .
C4 O42 V4 135.1(5) . 2_656
C7 O48 V14 135.8(6) . .
C54 O49 V8 136.1(6) . .
C43 O50 V2 133.3(6) . .
C43 O51 V5 136.5(5) . .
C31 O53 V17 133.6(6) . .
C27 O54 V12 132.8(6) . .
C33 O56 V5 135.3(5) . 2_656
C52 O57 V6 138.2(5) . 2_656
C54 O64 V6 136.1(5) . .
C40 O66 V1 135.3(5) . .
C33 O68 V10 133.6(5) . 2_656
C9 O70 V2 134.5(6) . .
C52 O71 V1 132.6(6) . 2_656
C10 O73 V12 135.6(6) . .
C47 O74 V10 134.6(6) . .
S1 O75 W1 135.1(5) . .
S1 O75 S3 35.2(4) . .
S3 O75 W1 133.8(5) . .
O87 O75 W1 147.6(8) . .
O87 O75 S1 73.0(7) . .
O87 O75 S3 56.0(7) . .
S2 O76 W2 136.4(4) . .
S1 O78 S3 31.4(4) . .
S1 O78 O87 56.9(5) . .
S3 O78 O87 44.1(5) . .
S1 O79 V3 124.3(7) . .
S1 O79 S3 31.8(4) . .
S3 O79 V3 123.4(7) . .
S2 O80 V5 126.7(4) . .
S1 O81 V1 122.0(7) . .
S2 O82 V2 122.3(6) . .
S1 O85 V12 120.6(6) . .
S3 O85 V12 122.2(8) . .
S3 O85 S1 3.5(5) . .
S3 O85 O87 46.0(7) . .
O87 O85 V12 123.2(8) . .
O87 O85 S1 43.5(6) . .
S2 O86 V10 120.3(6) . .
S1 O87 O78 56.1(5) . .
S1 O87 O85 88.1(8) . .
S3 O87 S1 32.7(6) . .
S3 O87 O78 62.3(7) . .
S3 O87 O85 55.6(8) . .
O75 O87 S1 58.6(7) . .
O75 O87 S3 69.5(9) . .
O75 O87 O78 113.8(10) . .
O75 O87 O85 93.9(9) . .
O85 O87 O78 93.9(8) . .
O9 C1 O18 125.5(7) . .
O9 C1 C2 117.8(7) . .
O18 C1 C2 116.6(7) . .
C8 C2 C1 120.5(7) . .
C50 C2 C1 118.8(7) . .
C50 C2 C8 120.7(7) . .
O28 C3 O38 126.4(7) . .
O28 C3 C23 118.4(7) . .
O38 C3 C23 115.1(7) . .
O10 C4 C19 116.2(7) . .
O42 C4 O10 127.0(7) . .
O42 C4 C19 116.8(6) . .
C18 C5 C26 119.8(7) . .
C36 C6 C24 119.9(8) . .
O15 C7 C48 116.2(7) . .
O48 C7 O15 126.3(8) . .
O48 C7 C48 117.5(7) . .
C2 C8 C32 118.8(7) . .
O27 C9 C26 116.5(7) . .
O70 C9 O27 126.8(9) . .
O70 C9 C26 116.7(7) . .
O20 C10 O73 124.8(8) . .
O20 C10 C30 118.6(7) . .
O73 C10 C30 116.6(7) . .
C53 C11 C32 120.9(7) . .
O13 C12 C44 117.3(7) . .
O29 C12 O13 126.7(8) . .
O29 C12 C44 116.0(7) . .
C23 C13 C14 119.8(7) . .
C13 C14 C31 120.4(7) . .
C42 C14 C13 120.2(8) . .
C42 C14 C31 119.3(7) . .
C25 C15 C18 122.1(8) . .
C34 C16 C20 119.0(7) . .
C49 C17 C30 121.7(7) . .
C5 C18 C27 120.3(7) . .
C15 C18 C5 119.3(7) . .
C15 C18 C27 120.3(7) . .
C29 C19 C4 118.9(7) . .
C51 C19 C4 121.6(7) . .
C51 C19 C29 119.5(7) . .
C16 C20 C47 118.9(7) . .
C41 C20 C16 120.7(7) . .
C41 C20 C47 120.4(7) . .
O31 C21 C38 116.6(7) . .
O34 C21 O31 125.7(7) . .
O34 C21 C38 117.7(7) . .
O21 C22 O32 127.1(7) . .
O21 C22 C24 117.2(7) . .
O32 C22 C24 115.7(8) . .
C13 C23 C3 118.9(7) . .
C13 C23 C46 121.2(7) . .
C46 C23 C3 119.8(8) . .
C6 C24 C22 120.3(7) . .
C28 C24 C6 119.2(7) . .
C28 C24 C22 120.5(7) . .
C15 C25 C39 120.4(8) . .
C15 C25 C45 118.5(7) . .
C45 C25 C39 121.1(7) . .
C5 C26 C9 120.9(7) . .
C45 C26 C5 119.1(8) . .
C45 C26 C9 120.0(7) . .
O25 C27 C18 114.1(7) . .
O54 C27 O25 128.0(8) . .
O54 C27 C18 117.9(7) . .
C24 C28 C44 121.3(7) . .
C49 C29 C19 120.0(7) . .
C17 C30 C10 122.6(7) . .
C17 C30 C51 117.2(8) . .
C51 C30 C10 120.2(7) . .
O40 C31 C14 117.6(7) . .
O53 C31 O40 125.1(8) . .
O53 C31 C14 117.3(7) . .
C8 C32 C52 118.5(7) . .
C11 C32 C8 120.4(7) . .
C11 C32 C52 121.1(7) . .
O56 C33 O68 126.8(8) . .
O56 C33 C34 115.3(7) . .
O68 C33 C34 117.8(7) . .
C16 C34 C33 120.8(7) . .
C37 C34 C16 120.5(7) . .
C37 C34 C33 118.7(7) . .
C36 C35 C44 120.9(7) . .
C6 C36 C54 119.2(7) . .
C35 C36 C6 119.8(7) . .
C35 C36 C54 121.0(7) . .
C34 C37 C38 121.2(7) . .
C37 C38 C21 119.5(7) . .
C41 C38 C21 121.9(7) . .
C41 C38 C37 118.5(7) . .
O23 C39 C25 117.4(8) . .
O39 C39 O23 125.4(7) . .
O39 C39 C25 117.2(7) . .
O35 C40 C53 115.9(7) . .
O66 C40 O35 126.0(7) . .
O66 C40 C53 118.2(7) . .
C38 C41 C20 120.1(7) . .
C14 C42 C48 119.5(8) . .
O50 C43 C49 118.4(7) . .
O51 C43 O50 125.8(7) . .
O51 C43 C49 115.7(6) . .
C28 C44 C12 120.3(7) . .
C28 C44 C35 118.8(8) . .
C35 C44 C12 120.9(7) . .
C26 C45 C25 120.9(7) . .
C23 C46 C48 119.2(8) . .
O17 C47 C20 116.4(7) . .
O74 C47 O17 126.6(8) . .
O74 C47 C20 117.0(7) . .
C42 C48 C7 119.0(7) . .
C46 C48 C7 120.9(8) . .
C46 C48 C42 120.0(8) . .
C17 C49 C29 120.2(7) . .
C17 C49 C43 121.4(7) . .
C29 C49 C43 118.4(7) . .
C2 C50 C53 120.2(7) . .
C19 C51 C30 121.4(7) . .
O57 C52 O71 127.8(7) . .
O57 C52 C32 117.4(7) . .
O71 C52 C32 114.8(7) . .
C11 C53 C40 121.6(7) . .
C11 C53 C50 118.8(7) . .
C50 C53 C40 119.5(7) . .
O49 C54 C36 116.5(7) . .
O64 C54 O49 126.7(7) . .
O64 C54 C36 116.8(7) . .
O88 S0AA O89 109.1(4) . .
O90 S0AA O88 108.8(4) . .
O90 S0AA O89 108.9(4) . .
O91 S0AA O88 110.1(4) . .
O91 S0AA O89 111.0(5) . .
O91 S0AA O90 108.9(5) . .
C56 N1 C55 115.5(9) . .
C58 N2 C57 114.2(10) . .
C60 N3 C59 116.4(11) . .
C62 N4 C61 119.2(11) . .
C63 N5 C64 113.2(14) . .
C66 N6 C65 117.2(13) . .
C68 N7 C67 113(2) . .

loop_
_geom_bond_atom_site_label_1
_geom_bond_atom_site_label_2
_geom_bond_distance
_geom_bond_site_symmetry_2
W1 V1 3.1541(14) .
W1 V3 3.1490(12) .
W1 V6 3.1545(13) .
W1 V8 3.1497(14) .
W1 V12 3.1549(14) .
W1 O3 2.006(6) .
W1 O5 2.013(5) .
W1 O6 2.022(6) .
W1 O11 2.018(6) .
W1 O12 2.027(5) .
W1 O75 2.244(6) .
W1 O83 1.693(5) .
W2 V2 3.1581(14) .
W2 V5 3.1561(13) .
W2 V7 3.1491(13) .
W2 V10 3.1522(14) .
W2 V14 3.1547(14) .
W2 O1 2.006(5) .
W2 O2 2.028(6) .
W2 O4 2.043(6) .
W2 O7 2.013(5) .
W2 O8 2.026(6) .
W2 O76 2.271(6) .
W2 O84 1.699(5) .
V1 O6 1.938(6) .
V1 O11 1.925(6) .
V1 O63 1.589(6) .
V1 O66 2.018(6) .
V1 O71 2.030(6) 2_656
V1 O81 2.326(13) .
V2 O1 1.923(6) .
V2 O2 1.933(6) .
V2 O46 1.597(5) .
V2 O50 2.036(6) .
V2 O70 2.026(7) .
V2 O82 2.320(12) .
V3 O5 1.923(6) .
V3 O11 1.926(5) .
V3 O25 2.017(6) .
V3 O35 2.015(6) .
V3 O44 1.598(6) .
V3 O79 2.381(12) .
V4 V16 2.9271(18) .
V4 O16 1.935(5) .
V4 O30 1.940(5) .
V4 O31 2.006(5) .
V4 O42 2.019(5) 2_656
V4 O43 1.582(6) .
V5 O1 1.922(5) .
V5 O8 1.910(6) .
V5 O41 1.593(5) .
V5 O51 2.026(6) .
V5 O56 2.025(6) 2_656
V5 O80 2.351(6) .
V6 O6 1.913(5) .
V6 O12 1.933(6) .
V6 O47 1.590(6) .
V6 O57 1.998(6) 2_656
V6 O64 2.035(6) .
V7 O4 1.923(6) .
V7 O7 1.920(6) .
V7 O15 2.008(6) .
V7 O17 1.989(6) .
V7 O55 1.587(6) .
V8 O3 1.925(5) .
V8 O12 1.916(6) .
V8 O20 2.008(6) .
V8 O49 2.019(6) .
V8 O61 1.587(6) .
V9 V16 2.9229(19) .
V9 O22 1.944(5) .
V9 O24 1.938(6) .
V9 O29 2.009(6) 2_656
V9 O38 2.018(5) .
V9 O45 1.594(5) .
V10 O7 1.945(6) .
V10 O8 1.932(6) .
V10 O67 1.578(6) .
V10 O68 2.047(6) 2_656
V10 O74 2.012(6) .
V10 O86 2.327(13) .
V11 V16 2.9566(19) .
V11 O10 2.041(5) 2_656
V11 O13 2.047(6) 2_656
V11 O16 1.955(6) .
V11 O22 1.944(5) .
V11 O59 1.595(6) .
V12 O3 1.943(6) .
V12 O5 1.911(6) .
V12 O54 2.048(6) .
V12 O65 1.580(6) .
V12 O73 2.005(7) .
V12 O85 2.325(13) .
V13 V20 2.896(2) .
V13 O14 1.965(6) .
V13 O32 2.019(5) 2_656
V13 O33 1.589(6) .
V13 O37 1.942(6) .
V13 O40 2.003(6) .
V14 O2 1.917(6) .
V14 O4 1.925(6) .
V14 O27 2.003(6) .
V14 O48 2.011(6) .
V14 O69 1.590(5) .
V15 V16 2.9497(18) .
V15 O24 1.952(5) .
V15 O28 2.029(6) .
V15 O30 1.953(5) .
V15 O34 2.044(5) .
V15 O58 1.597(6) .
V16 O16 1.965(5) .
V16 O22 1.962(6) .
V16 O24 1.944(5) .
V16 O30 1.971(6) .
V16 O60 1.625(6) .
V16 Cl1 3.273(2) .
V17 V20 2.906(2) .
V17 O23 2.024(5) .
V17 O26 1.961(6) .
V17 O37 1.963(6) .
V17 O52 1.594(6) .
V17 O53 1.999(6) .
V18 V20 2.890(2) .
V18 O18 2.004(5) .
V18 O19 1.952(6) .
V18 O26 1.954(6) .
V18 O39 2.023(6) .
V18 O62 1.568(6) .
V19 V20 2.9007(19) .
V19 O9 2.022(5) .
V19 O14 1.951(5) .
V19 O19 1.961(6) .
V19 O21 2.024(6) 2_656
V19 O36 1.584(6) .
V20 O14 1.888(6) .
V20 O19 1.877(6) .
V20 O26 1.892(6) .
V20 O37 1.882(6) .
V20 O72 1.596(6) .
V20 Cl2 3.200(2) .
S1 S3 0.813(9) .
S1 O75 1.338(8) .
S1 O78 1.484(8) .
S1 O79 1.471(12) .
S1 O81 1.448(14) .
S1 O85 2.176(14) .
S1 O87 1.499(14) .
S2 O76 1.276(7) .
S2 O77 1.441(7) .
S2 O80 1.424(8) .
S2 O82 1.769(14) .
S2 O86 1.876(15) .
S3 O75 1.350(11) .
S3 O78 1.520(11) .
S3 O79 1.494(14) .
S3 O85 1.370(16) .
S3 O87 1.194(14) .
O9 C1 1.264(9) .
O10 C4 1.257(9) .
O13 C12 1.254(9) .
O15 C7 1.253(10) .
O17 C47 1.265(10) .
O18 C1 1.269(9) .
O20 C10 1.236(10) .
O21 C22 1.241(10) .
O23 C39 1.269(9) .
O25 C27 1.251(10) .
O27 C9 1.249(10) .
O28 C3 1.250(10) .
O29 C12 1.248(9) .
O31 C21 1.268(9) .
O32 C22 1.250(9) .
O34 C21 1.250(9) .
O35 C40 1.271(9) .
O38 C3 1.262(10) .
O39 C39 1.255(10) .
O40 C31 1.271(10) .
O42 C4 1.256(9) .
O48 C7 1.251(10) .
O49 C54 1.257(9) .
O50 C43 1.278(9) .
O51 C43 1.256(10) .
O53 C31 1.264(9) .
O54 C27 1.246(10) .
O56 C33 1.254(10) .
O57 C52 1.244(10) .
O64 C54 1.238(10) .
O66 C40 1.252(9) .
O68 C33 1.254(10) .
O70 C9 1.243(10) .
O71 C52 1.248(9) .
O73 C10 1.273(10) .
O74 C47 1.227(10) .
O75 O87 1.172(13) .
O78 O87 1.646(14) .
O85 O87 1.627(17) .
C1 C2 1.486(10) .
C2 C8 1.387(11) .
C2 C50 1.374(11) .
C3 C23 1.508(10) .
C4 C19 1.506(10) .
C5 C18 1.395(12) .
C5 C26 1.417(11) .
C6 C24 1.402(11) .
C6 C36 1.399(11) .
C7 C48 1.512(11) .
C8 C32 1.403(10) .
C9 C26 1.480(12) .
C10 C30 1.473(12) .
C11 C32 1.385(11) .
C11 C53 1.368(11) .
C12 C44 1.513(11) .
C13 C14 1.390(11) .
C13 C23 1.372(12) .
C14 C31 1.494(12) .
C14 C42 1.381(11) .
C15 C18 1.383(11) .
C15 C25 1.378(11) .
C16 C20 1.403(11) .
C16 C34 1.378(11) .
C17 C30 1.405(11) .
C17 C49 1.365(11) .
C18 C27 1.510(11) .
C19 C29 1.392(10) .
C19 C51 1.380(11) .
C20 C41 1.386(11) .
C20 C47 1.503(11) .
C21 C38 1.490(11) .
C22 C24 1.502(11) .
C23 C46 1.381(11) .
C24 C28 1.368(11) .
C25 C39 1.469(11) .
C25 C45 1.409(11) .
C26 C45 1.386(11) .
C28 C44 1.392(11) .
C29 C49 1.382(10) .
C30 C51 1.405(11) .
C32 C52 1.514(11) .
C33 C34 1.509(11) .
C34 C37 1.359(11) .
C35 C36 1.362(12) .
C35 C44 1.396(10) .
C36 C54 1.503(10) .
C37 C38 1.419(11) .
C38 C41 1.376(11) .
C40 C53 1.476(11) .
C42 C48 1.405(12) .
C43 C49 1.495(11) .
C46 C48 1.391(11) .
C50 C53 1.421(10) .
S0AA O88 1.467(7) .
S0AA O89 1.468(8) .
S0AA O90 1.452(7) .
S0AA O91 1.449(8) .
N1 C55 1.481(15) .
N1 C56 1.479(15) .
N2 C57 1.468(14) .
N2 C58 1.456(15) .
N3 C59 1.506(16) .
N3 C60 1.460(15) .
N4 C61 1.461(16) .
N4 C62 1.425(16) .
N5 C63 1.466(18) .
N5 C64 1.53(2) .
N6 C65 1.487(14) .
N6 C66 1.452(14) .
N7 C67 1.473(16) .
N7 C68 1.470(17) .
